data_1575839
loop_
_publ_author_name
'Hsu, Ying-Feng'
'Cheng, Shih-Ying'
'Cheng, Che-An'
'Kang, Yu-Hsuan'
'Liu, Yi-Hung'
'Kong, Kien Voon'
'Yang, Jye-Shane'

_publ_section_title
;
 Assembly-dependent thermochromic and photochromic luminescence in
 pentiptycene-based homoleptic gold(I) alkynyl clusters
 [(AuC&#xe002;CR)<sub><i>n</i></sub>].
;
_journal_issue 41
_journal_name_full 'Dalton transactions (Cambridge, England : 2003)'
_journal_page_first 15581
_journal_page_last 15587
_journal_paper_doi 10.1039/d5dt02075a
_journal_volume 54
_journal_year 2025
_chemical_formula_moiety 'C264 H222 Au6 O6, C176 H148 Au4 O4, 5(C6 H14), 4(C H2 Cl2)'
_chemical_formula_sum 'C474 H448 Au10 Cl8 O10'
_chemical_formula_weight 8557.56
_space_group_crystal_system triclinic
_space_group_IT_number 2
_space_group_name_Hall '-P 1'
_space_group_name_H-M_alt 'P -1'
_atom_sites_solution_hydrogens geom
_audit_creation_method SHELXL-2019/3
_audit_update_record
;
2025-09-17 deposited with the CCDC.	2025-09-19 downloaded from the CCDC.
;
_cell_angle_alpha 81.8176(15)
_cell_angle_beta 84.3596(17)
_cell_angle_gamma 70.9076(14)
_cell_formula_units_Z 1
_cell_length_a 19.1191(10)
_cell_length_b 20.9455(9)
_cell_length_c 25.3986(13)
_cell_measurement_reflns_used 9595
_cell_measurement_temperature 100(2)
_cell_measurement_theta_max 28.55
_cell_measurement_theta_min 2.40
_cell_volume 9499.2(8)
_computing_cell_refinement 'SAINT V8.40B (Bruker AXS LLC, 2019)'
_computing_data_collection 'Bruker APEX4'
_computing_data_reduction 'SAINT V8.40B (Bruker AXS LLC, 2019)'
_computing_molecular_graphics 'Bruker SHELXTL'
_computing_publication_material 'Bruker SHELXTL'
_computing_structure_refinement 'SHELXL-2019/2 (Sheldrick, 2019)'
_computing_structure_solution 'SHELXT 2018/2 (Sheldrick, 2018)'
_diffrn_ambient_temperature 100(2)
_diffrn_measured_fraction_theta_full 1.000
_diffrn_measured_fraction_theta_max 0.998
_diffrn_measurement_device_type 'Bruker D8 VENTURE'
_diffrn_measurement_method '\w and \f scans'
_diffrn_radiation_type MoK\a
_diffrn_radiation_wavelength 0.71073
_diffrn_reflns_av_R_equivalents 0.0774
_diffrn_reflns_av_unetI/netI 0.0488
_diffrn_reflns_Laue_measured_fraction_full 1.000
_diffrn_reflns_Laue_measured_fraction_max 0.998
_diffrn_reflns_limit_h_max 25
_diffrn_reflns_limit_h_min -25
_diffrn_reflns_limit_k_max 28
_diffrn_reflns_limit_k_min -24
_diffrn_reflns_limit_l_max 34
_diffrn_reflns_limit_l_min -34
_diffrn_reflns_number 325621
_diffrn_reflns_point_group_measured_fraction_full 1.000
_diffrn_reflns_point_group_measured_fraction_max 0.998
_diffrn_reflns_theta_full 25.242
_diffrn_reflns_theta_max 28.721
_diffrn_reflns_theta_min 1.758
_diffrn_source 'microfocus sealed tube'
_exptl_absorpt_coefficient_mu 3.963
_exptl_absorpt_correction_T_max 1.0000
_exptl_absorpt_correction_T_min 0.7875
_exptl_absorpt_correction_type multi-scan
_exptl_absorpt_process_details
; 
SADABS 2016/2: Krause, L., Herbst-Irmer, R., Sheldrick, G. M., Stalke, D. (2015). 
"Comparison of silver and molybdenum microfocus X-ray sources for 
single-crystal structure determination" 
J. Appl. Cryst. 48, 3-10. 
doi:10.1107/S1600576714022985 
;
_exptl_crystal_colour colourless
_exptl_crystal_density_diffrn 1.496
_exptl_crystal_description prism
_exptl_crystal_F_000 4298
_exptl_crystal_size_max 0.250
_exptl_crystal_size_mid 0.100
_exptl_crystal_size_min 0.050
_refine_diff_density_max 3.023
_refine_diff_density_min -4.620
_refine_diff_density_rms 0.195
_refine_ls_extinction_method none
_refine_ls_goodness_of_fit_ref 1.253
_refine_ls_hydrogen_treatment constr
_refine_ls_matrix_type full
_refine_ls_number_parameters 2071
_refine_ls_number_reflns 49048
_refine_ls_number_restraints 448
_refine_ls_restrained_S_all 1.282
_refine_ls_R_factor_all 0.0614
_refine_ls_R_factor_gt 0.0486
_refine_ls_shift/su_max 0.076
_refine_ls_shift/su_mean 0.001
_refine_ls_structure_factor_coef Fsqd
_refine_ls_weighting_details 'w=1/[\s^2^(Fo^2^)+(0.1000P)^2^] where P=(Fo^2^+2Fc^2^)/3'
_refine_ls_weighting_scheme calc
_refine_ls_wR_factor_gt 0.1580
_refine_ls_wR_factor_ref 0.1725
_reflns_Friedel_coverage 0.000
_reflns_number_gt 40255
_reflns_number_total 49048
_reflns_threshold_expression 'I > 2\s(I)'
_cod_data_source_file d5dt02075a2.cif
_cod_data_source_block 1G46
_cod_depositor_comments
;
The following automatic conversions were performed:

data item '_exptl_absorpt_correction_type' value 'Multi-Scan' was
changed to 'multi-scan' in accordance with the
/home/data/users/saulius/crontab/automatic-downloads/rss-feeds/RSC/lib/dictionaries/cif_core.dic
dictionary named 'cif_core.dic' version 2.4.2 last updated on
2011-04-26.

Automatic conversion script
Id: cif_fix_values 8170 2020-07-09 18:12:32Z antanas 

 Adding full bibliography for 1575839--1575840.cif.
;
_cod_database_code 1575839
_shelx_shelxl_version_number 2019/3
_shelx_space_group_comment
; 
The symmetry employed for this shelxl refinement is uniquely defined 
by the following loop, which should always be used as a source of 
symmetry information in preference to the above space-group names. 
They are only intended as comments. 
;
_shelx_estimated_absorpt_t_min 0.437
_shelx_estimated_absorpt_t_max 0.826

loop_
_space_group_symop_operation_xyz
'x, y, z'
'-x, -y, -z'

loop_
_atom_site_label
_atom_site_type_symbol
_atom_site_fract_x
_atom_site_fract_y
_atom_site_fract_z
_atom_site_U_iso_or_equiv
_atom_site_adp_type
_atom_site_occupancy
_atom_site_site_symmetry_order
_atom_site_calc_flag
_atom_site_refinement_flags_posn
_atom_site_refinement_flags_adp
_atom_site_refinement_flags_occupancy
_atom_site_disorder_assembly
_atom_site_disorder_group
Au1 Au 0.36394(2) 0.63418(2) -0.00305(2) 0.01721(5) Uani 1 1 d . . . . .
Au2 Au 0.49691(2) 0.37487(2) 0.08076(2) 0.01697(5) Uani 1 1 d . . . . .
Au3 Au 0.35148(2) 0.50073(2) 0.06391(2) 0.01770(5) Uani 1 1 d . . . . .
O1 O 0.3862(3) 0.6511(2) -0.35068(16) 0.0327(8) Uani 1 1 d . U . . .
O2 O 0.08759(19) 0.38119(18) -0.04798(15) 0.0207(7) Uani 1 1 d . . . . .
O3 O 0.3384(2) 0.87148(18) 0.18938(14) 0.0213(7) Uani 1 1 d . U . . .
C1 C 0.3929(3) 0.6473(3) -0.2958(2) 0.0248(11) Uani 1 1 d . . . . .
C2 C 0.3379(3) 0.6898(3) -0.2659(2) 0.0225(10) Uani 1 1 d . . . . .
C3 C 0.3422(3) 0.6865(3) -0.2109(2) 0.0198(10) Uani 1 1 d . . . . .
C4 C 0.4026(3) 0.6386(3) -0.1849(2) 0.0192(10) Uani 1 1 d . . . . .
C5 C 0.4579(3) 0.5951(3) -0.2162(2) 0.0213(10) Uani 1 1 d . . . . .
C6 C 0.4536(3) 0.6006(3) -0.2712(2) 0.0208(10) Uani 1 1 d . . . . .
C7 C 0.5194(3) 0.5512(3) -0.2983(2) 0.0232(11) Uani 1 1 d . . . . .
H7 H 0.516564 0.556286 -0.337890 0.028 Uiso 1 1 calc R U . . .
C8 C 0.5219(3) 0.4808(3) -0.2719(2) 0.0229(10) Uani 1 1 d . . . . .
C9 C 0.5202(4) 0.4270(3) -0.2963(2) 0.0296(12) Uani 1 1 d . . . . .
H9 H 0.518030 0.431238 -0.333909 0.036 Uiso 1 1 calc R U . . .
C10 C 0.5219(4) 0.3657(3) -0.2653(3) 0.0326(13) Uani 1 1 d . . . . .
H10 H 0.523334 0.327604 -0.282201 0.039 Uiso 1 1 calc R U . . .
C11 C 0.5213(4) 0.3601(3) -0.2102(2) 0.0320(13) Uani 1 1 d . . . . .
H11 H 0.519937 0.318925 -0.189538 0.038 Uiso 1 1 calc R U . . .
C12 C 0.5228(3) 0.4148(3) -0.1850(2) 0.0250(11) Uani 1 1 d . . . . .
H12 H 0.523220 0.410813 -0.147300 0.030 Uiso 1 1 calc R U . . .
C13 C 0.5237(3) 0.4752(3) -0.2158(2) 0.0229(10) Uani 1 1 d . . . . .
C14 C 0.5272(3) 0.5386(3) -0.1959(2) 0.0215(10) Uani 1 1 d . . . . .
H14 H 0.529957 0.533788 -0.156372 0.026 Uiso 1 1 calc R U . . .
C15 C 0.5925(3) 0.5556(3) -0.2260(2) 0.0206(10) Uani 1 1 d . . . . .
C16 C 0.6527(3) 0.5645(3) -0.2045(2) 0.0230(10) Uani 1 1 d . . . . .
H16 H 0.656260 0.559552 -0.167030 0.028 Uiso 1 1 calc R U . . .
C17 C 0.7068(3) 0.5807(3) -0.2385(3) 0.0319(13) Uani 1 1 d . . . . .
H17 H 0.748202 0.586160 -0.224049 0.038 Uiso 1 1 calc R U . . .
C18 C 0.7021(3) 0.5892(3) -0.2931(3) 0.0321(13) Uani 1 1 d . . . . .
H18 H 0.739603 0.601180 -0.315712 0.039 Uiso 1 1 calc R U . . .
C19 C 0.6426(3) 0.5803(3) -0.3153(2) 0.0299(12) Uani 1 1 d . . . . .
H19 H 0.639667 0.585578 -0.352831 0.036 Uiso 1 1 calc R U . . .
C20 C 0.5875(3) 0.5636(3) -0.2816(2) 0.0237(11) Uani 1 1 d . . . . .
C21 C 0.2682(3) 0.7439(3) -0.2862(2) 0.0271(12) Uani 1 1 d . . . . .
H21 H 0.264743 0.746716 -0.325551 0.033 Uiso 1 1 calc R U . . .
C22 C 0.2724(3) 0.8103(3) -0.2688(2) 0.0298(12) Uani 1 1 d . . . . .
C23 C 0.2755(4) 0.8678(3) -0.3015(3) 0.0373(14) Uani 1 1 d . . . . .
H23 H 0.271417 0.871019 -0.338838 0.045 Uiso 1 1 calc R U . . .
C24 C 0.2846(5) 0.9202(4) -0.2793(3) 0.052(2) Uani 1 1 d . . . . .
H24 H 0.286863 0.959974 -0.301682 0.062 Uiso 1 1 calc R U . . .
C25 C 0.2907(4) 0.9165(3) -0.2247(3) 0.0461(17) Uani 1 1 d . . . . .
H25 H 0.298417 0.953030 -0.210438 0.055 Uiso 1 1 calc R U . . .
C26 C 0.2854(4) 0.8588(3) -0.1906(3) 0.0359(14) Uani 1 1 d . . . . .
H26 H 0.287278 0.856289 -0.153070 0.043 Uiso 1 1 calc R U . . .
C27 C 0.2775(3) 0.8062(3) -0.2140(2) 0.0267(11) Uani 1 1 d . . . . .
C28 C 0.2776(3) 0.7365(3) -0.1846(2) 0.0227(10) Uani 1 1 d . . . . .
H28 H 0.281441 0.733327 -0.145241 0.027 Uiso 1 1 calc R U . . .
C29 C 0.2095(3) 0.7229(3) -0.1991(2) 0.0233(11) Uani 1 1 d . . . . .
C30 C 0.1584(3) 0.7037(3) -0.1642(2) 0.0271(11) Uani 1 1 d . . . . .
H30 H 0.162430 0.700423 -0.126834 0.032 Uiso 1 1 calc R U . . .
C31 C 0.0999(3) 0.6890(3) -0.1842(3) 0.0301(13) Uani 1 1 d . . . . .
H31 H 0.064230 0.675796 -0.160288 0.036 Uiso 1 1 calc R U . . .
C32 C 0.0944(3) 0.6937(3) -0.2385(3) 0.0306(12) Uani 1 1 d . . . . .
H32 H 0.055248 0.683177 -0.251805 0.037 Uiso 1 1 calc R U . . .
C33 C 0.1463(3) 0.7140(3) -0.2746(2) 0.0284(12) Uani 1 1 d . . . . .
H33 H 0.141811 0.718074 -0.311932 0.034 Uiso 1 1 calc R U . . .
C34 C 0.2036(3) 0.7277(3) -0.2546(2) 0.0257(11) Uani 1 1 d . . . . .
C35 C 0.4040(3) 0.6361(3) -0.1283(2) 0.0191(10) Uani 1 1 d . . . . .
C36 C 0.3852(3) 0.6412(3) -0.0812(2) 0.0198(10) Uani 1 1 d . . . . .
C37 C 0.3631(4) 0.5950(3) -0.3644(3) 0.037 Uani 1 1 d . U . . .
H37A H 0.404949 0.551970 -0.360461 0.044 Uiso 1 1 calc R U . . .
H37B H 0.321660 0.589385 -0.339534 0.044 Uiso 1 1 calc R U . . .
C38 C 0.3401(5) 0.6085(5) -0.4178(4) 0.058 Uani 1 1 d . U . . .
H38A H 0.332503 0.567089 -0.427292 0.069 Uiso 1 1 calc R U . . .
H38B H 0.380904 0.617109 -0.441771 0.069 Uiso 1 1 calc R U . . .
C39 C 0.2686(5) 0.6691(5) -0.4287(4) 0.063 Uani 1 1 d . U . . .
H39A H 0.278757 0.712003 -0.426222 0.076 Uiso 1 1 calc R U . . .
H39B H 0.229747 0.665194 -0.400766 0.076 Uiso 1 1 calc R U . . .
C40 C 0.2386(6) 0.6728(5) -0.4848(4) 0.069 Uani 1 1 d . U . . .
H40A H 0.275177 0.681470 -0.512975 0.083 Uiso 1 1 calc R U . . .
H40B H 0.232662 0.628552 -0.488732 0.083 Uiso 1 1 calc R U . . .
C41 C 0.1644(5) 0.7290(5) -0.4921(4) 0.064 Uani 1 1 d . U . . .
H41A H 0.170232 0.773954 -0.490685 0.077 Uiso 1 1 calc R U . . .
H41B H 0.127749 0.721935 -0.463337 0.077 Uiso 1 1 calc R U . . .
C42 C 0.1376(5) 0.7260(5) -0.5472(4) 0.060 Uani 1 1 d . U . . .
H42A H 0.172030 0.738463 -0.575279 0.072 Uiso 1 1 calc R U . . .
H42B H 0.140563 0.678417 -0.549790 0.072 Uiso 1 1 calc R U . . .
C43 C 0.0602(6) 0.7712(6) -0.5582(4) 0.074 Uani 1 1 d . U . . .
H43A H 0.025020 0.757047 -0.531556 0.089 Uiso 1 1 calc R U . . .
H43B H 0.056040 0.818546 -0.553906 0.089 Uiso 1 1 calc R U . . .
C44 C 0.0390(7) 0.7692(6) -0.6121(5) 0.081 Uani 1 1 d . U . . .
H44A H 0.081439 0.766985 -0.637573 0.122 Uiso 1 1 calc R U . . .
H44B H -0.002199 0.810323 -0.622256 0.122 Uiso 1 1 calc R U . . .
H44C H 0.023528 0.728997 -0.612356 0.122 Uiso 1 1 calc R U . . .
C45 C 0.1486(3) 0.3883(3) -0.0276(2) 0.0184(9) Uani 1 1 d . . . . .
C46 C 0.1686(3) 0.4458(3) -0.0434(2) 0.0191(10) Uani 1 1 d . . . . .
C47 C 0.2310(3) 0.4535(2) -0.0232(2) 0.0174(9) Uani 1 1 d . . . . .
C48 C 0.2719(3) 0.4040(2) 0.01477(19) 0.0172(9) Uani 1 1 d . . . . .
C49 C 0.2502(3) 0.3456(2) 0.03082(19) 0.0166(9) Uani 1 1 d . . . . .
C50 C 0.1887(3) 0.3383(2) 0.0103(2) 0.0167(9) Uani 1 1 d . . . . .
C51 C 0.1742(3) 0.2726(2) 0.0338(2) 0.0185(9) Uani 1 1 d . . . . .
H51 H 0.129873 0.267285 0.019277 0.022 Uiso 1 1 calc R U . . .
C52 C 0.2448(3) 0.2151(3) 0.0229(2) 0.0204(10) Uani 1 1 d . . . . .
C53 C 0.2519(3) 0.1599(3) -0.0024(2) 0.0234(11) Uani 1 1 d . . . . .
H53 H 0.209596 0.154289 -0.015354 0.028 Uiso 1 1 calc R U . . .
C54 C 0.3209(3) 0.1120(3) -0.0090(2) 0.0271(12) Uani 1 1 d . . . . .
H54 H 0.325784 0.073645 -0.026705 0.033 Uiso 1 1 calc R U . . .
C55 C 0.3831(3) 0.1196(3) 0.0099(2) 0.0258(11) Uani 1 1 d . . . . .
H55 H 0.430228 0.086353 0.005266 0.031 Uiso 1 1 calc R U . . .
C56 C 0.3767(3) 0.1761(3) 0.0358(2) 0.0224(10) Uani 1 1 d . . . . .
H56 H 0.419286 0.182067 0.048099 0.027 Uiso 1 1 calc R U . . .
C57 C 0.3070(3) 0.2235(3) 0.0431(2) 0.0198(10) Uani 1 1 d . . . . .
C58 C 0.2881(3) 0.2868(3) 0.0713(2) 0.0189(9) Uani 1 1 d . . . . .
H58 H 0.332315 0.292440 0.085676 0.023 Uiso 1 1 calc R U . . .
C59 C 0.2285(3) 0.2815(3) 0.1141(2) 0.0219(10) Uani 1 1 d . . . . .
C60 C 0.2313(3) 0.2841(3) 0.1680(2) 0.0263(11) Uani 1 1 d . . . . .
H60 H 0.273411 0.289258 0.181613 0.032 Uiso 1 1 calc R U . . .
C61 C 0.1707(4) 0.2789(3) 0.2020(2) 0.0362(14) Uani 1 1 d . . . . .
H61 H 0.171445 0.281151 0.238987 0.043 Uiso 1 1 calc R U . . .
C62 C 0.1096(3) 0.2706(3) 0.1822(3) 0.0369(15) Uani 1 1 d . . . . .
H62 H 0.069104 0.266584 0.205798 0.044 Uiso 1 1 calc R U . . .
C63 C 0.1071(3) 0.2680(3) 0.1278(2) 0.0270(12) Uani 1 1 d . . . . .
H63 H 0.065152 0.262399 0.114208 0.032 Uiso 1 1 calc R U . . .
C64 C 0.1662(3) 0.2736(2) 0.0941(2) 0.0200(10) Uani 1 1 d . . . . .
C65 C 0.1288(3) 0.5065(3) -0.0827(2) 0.0206(10) Uani 1 1 d . . . . .
H65 H 0.083433 0.501893 -0.096073 0.025 Uiso 1 1 calc R U . . .
C66 C 0.1873(3) 0.5118(3) -0.1268(2) 0.0213(10) Uani 1 1 d . . . . .
C67 C 0.1815(3) 0.5129(3) -0.1810(2) 0.0281(12) Uani 1 1 d . . . . .
H67 H 0.138103 0.509230 -0.193745 0.034 Uiso 1 1 calc R U . . .
C68 C 0.2395(4) 0.5194(3) -0.2164(3) 0.0338(13) Uani 1 1 d . . . . .
H68 H 0.235636 0.520877 -0.253582 0.041 Uiso 1 1 calc R U . . .
C69 C 0.3038(4) 0.5238(3) -0.1970(2) 0.0319(13) Uani 1 1 d . . . . .
H69 H 0.343636 0.527637 -0.221323 0.038 Uiso 1 1 calc R U . . .
C70 C 0.3101(3) 0.5225(3) -0.1425(2) 0.0263(11) Uani 1 1 d . . . . .
H70 H 0.354151 0.524631 -0.129585 0.032 Uiso 1 1 calc R U . . .
C71 C 0.2508(3) 0.5182(3) -0.1075(2) 0.0210(10) Uani 1 1 d . . . . .
C72 C 0.2465(3) 0.5189(3) -0.0476(2) 0.0196(10) Uani 1 1 d . . . . .
H72 H 0.291986 0.523494 -0.034370 0.024 Uiso 1 1 calc R U . . .
C73 C 0.1769(3) 0.5755(2) -0.0344(2) 0.0193(10) Uani 1 1 d . . . . .
C74 C 0.1709(3) 0.6294(3) -0.0067(2) 0.0245(11) Uani 1 1 d . . . . .
H74 H 0.213727 0.633933 0.006318 0.029 Uiso 1 1 calc R U . . .
C75 C 0.1019(3) 0.6767(3) 0.0020(3) 0.0289(12) Uani 1 1 d . . . . .
H75 H 0.097764 0.713993 0.020853 0.035 Uiso 1 1 calc R U . . .
C76 C 0.0393(3) 0.6704(3) -0.0164(3) 0.0308(13) Uani 1 1 d . . . . .
H76 H -0.007587 0.703363 -0.010212 0.037 Uiso 1 1 calc R U . . .
C77 C 0.0441(3) 0.6160(3) -0.0438(2) 0.0260(11) Uani 1 1 d . . . . .
H77 H 0.000706 0.611103 -0.055649 0.031 Uiso 1 1 calc R U . . .
C78 C 0.1126(3) 0.5694(3) -0.0536(2) 0.0208(10) Uani 1 1 d . . . . .
C79 C 0.3368(3) 0.4079(2) 0.0367(2) 0.0176(9) Uani 1 1 d . . . . .
C80 C 0.3968(3) 0.3919(2) 0.0569(2) 0.0186(9) Uani 1 1 d . . . . .
C81 C 0.1010(4) 0.3612(3) -0.1011(2) 0.0302(12) Uani 1 1 d . . . . .
H81A H 0.130726 0.387197 -0.122825 0.036 Uiso 1 1 calc R U . . .
H81B H 0.053085 0.372553 -0.117687 0.036 Uiso 1 1 calc R U . . .
C82 C 0.1410(3) 0.2870(3) -0.1009(2) 0.0297(12) Uani 1 1 d . . . . .
H82A H 0.110788 0.260977 -0.079822 0.036 Uiso 1 1 calc R U . . .
H82B H 0.188438 0.275432 -0.083524 0.036 Uiso 1 1 calc R U . . .
C83 C 0.1568(4) 0.2660(3) -0.1574(2) 0.0330(13) Uani 1 1 d . . . . .
H83A H 0.183293 0.294923 -0.179296 0.040 Uiso 1 1 calc R U . . .
H83B H 0.109242 0.274123 -0.173621 0.040 Uiso 1 1 calc R U . . .
C84 C 0.2036(3) 0.1911(3) -0.1582(3) 0.0343(13) Uani 1 1 d . . . . .
H84A H 0.221157 0.182957 -0.195417 0.041 Uiso 1 1 calc R U . . .
H84B H 0.247763 0.181524 -0.137379 0.041 Uiso 1 1 calc R U . . .
C85 C 0.1621(4) 0.1426(3) -0.1359(3) 0.0367(14) Uani 1 1 d . . . . .
H85A H 0.122428 0.147564 -0.159890 0.044 Uiso 1 1 calc R U . . .
H85B H 0.138167 0.155360 -0.100872 0.044 Uiso 1 1 calc R U . . .
C86 C 0.2105(4) 0.0683(4) -0.1289(3) 0.0479(18) Uani 1 1 d . . . . .
H86A H 0.243770 0.061449 -0.099628 0.058 Uiso 1 1 calc R U . . .
H86B H 0.242049 0.058015 -0.161941 0.058 Uiso 1 1 calc R U . . .
C87 C 0.1650(6) 0.0163(4) -0.1161(4) 0.065(3) Uani 1 1 d . . . . .
H87A H 0.134496 0.020320 -0.146467 0.078 Uiso 1 1 calc R U . . .
H87B H 0.199873 -0.030697 -0.111564 0.078 Uiso 1 1 calc R U . . .
C88 C 0.1152(7) 0.0294(6) -0.0661(5) 0.088(4) Uani 1 1 d . . . . .
H88A H 0.070454 0.067884 -0.074358 0.133 Uiso 1 1 calc R U . . .
H88B H 0.141534 0.039994 -0.039099 0.133 Uiso 1 1 calc R U . . .
H88C H 0.101163 -0.011200 -0.052593 0.133 Uiso 1 1 calc R U . . .
C89 C 0.3419(3) 0.8186(3) 0.1621(2) 0.0185(9) Uani 1 1 d . . . . .
C90 C 0.3907(3) 0.8014(3) 0.1183(2) 0.0186(9) Uani 1 1 d . . . . .
C91 C 0.3947(3) 0.7458(3) 0.09268(19) 0.0180(9) Uani 1 1 d . . . . .
C92 C 0.3480(3) 0.7067(3) 0.1101(2) 0.0203(10) Uani 1 1 d . . . . .
C93 C 0.2984(3) 0.7241(3) 0.1538(2) 0.0207(10) Uani 1 1 d . . . . .
C94 C 0.2946(3) 0.7801(3) 0.1789(2) 0.0195(10) Uani 1 1 d . . . . .
C95 C 0.2336(3) 0.7942(3) 0.2243(2) 0.0220(10) Uani 1 1 d . . . . .
H95 H 0.229692 0.835350 0.241539 0.026 Uiso 1 1 calc R U . . .
C96 C 0.2534(3) 0.7287(3) 0.2624(2) 0.0238(11) Uani 1 1 d . . . . .
C97 C 0.2641(3) 0.7227(3) 0.3161(2) 0.0297(12) Uani 1 1 d . . . . .
H97 H 0.259550 0.761804 0.332761 0.036 Uiso 1 1 calc R U . . .
C98 C 0.2815(4) 0.6592(3) 0.3454(2) 0.0360(14) Uani 1 1 d . . . . .
H98 H 0.288962 0.654827 0.382354 0.043 Uiso 1 1 calc R U . . .
C99 C 0.2880(4) 0.6021(3) 0.3217(2) 0.0355(14) Uani 1 1 d . . . . .
H99 H 0.300088 0.558840 0.342397 0.043 Uiso 1 1 calc R U . . .
C100 C 0.2772(3) 0.6073(3) 0.2677(2) 0.0302(12) Uani 1 1 d . . . . .
H100 H 0.282127 0.567904 0.251239 0.036 Uiso 1 1 calc R U . . .
C101 C 0.2590(3) 0.6715(3) 0.2382(2) 0.0240(11) Uani 1 1 d . . . . .
C102 C 0.2452(3) 0.6868(3) 0.1795(2) 0.0227(10) Uani 1 1 d . . . . .
H102 H 0.249452 0.645388 0.162446 0.027 Uiso 1 1 calc R U . . .
C103 C 0.1690(3) 0.7405(3) 0.1750(2) 0.0253(11) Uani 1 1 d . . . . .
C104 C 0.1103(3) 0.7369(3) 0.1490(2) 0.0312(13) Uani 1 1 d . . . . .
H104 H 0.114410 0.697364 0.133118 0.037 Uiso 1 1 calc R U . . .
C105 C 0.0456(4) 0.7915(4) 0.1465(3) 0.0392(15) Uani 1 1 d . . . . .
H105 H 0.004882 0.789566 0.128840 0.047 Uiso 1 1 calc R U . . .
C106 C 0.0400(3) 0.8496(4) 0.1700(3) 0.0374(15) Uani 1 1 d . . . . .
H106 H -0.004407 0.887115 0.167808 0.045 Uiso 1 1 calc R U . . .
C107 C 0.0982(3) 0.8531(3) 0.1965(2) 0.0282(12) Uani 1 1 d . . . . .
H107 H 0.093582 0.892539 0.212656 0.034 Uiso 1 1 calc R U . . .
C108 C 0.1631(3) 0.7989(3) 0.1992(2) 0.0235(11) Uani 1 1 d . . . . .
C109 C 0.4460(3) 0.8377(3) 0.0938(2) 0.0206(10) Uani 1 1 d . . . . .
H109 H 0.442942 0.878209 0.111730 0.025 Uiso 1 1 calc R U . . .
C110 C 0.5216(3) 0.7833(3) 0.0965(2) 0.0219(10) Uani 1 1 d . . . . .
C111 C 0.5831(3) 0.7859(3) 0.1212(2) 0.0263(11) Uani 1 1 d . . . . .
H111 H 0.580396 0.824409 0.137976 0.032 Uiso 1 1 calc R U . . .
C112 C 0.6475(3) 0.7312(3) 0.1204(2) 0.0312(13) Uani 1 1 d . . . . .
H112 H 0.689994 0.733117 0.135829 0.037 Uiso 1 1 calc R U . . .
C113 C 0.6516(3) 0.6730(3) 0.0975(2) 0.0295(12) Uani 1 1 d . . . . .
H113 H 0.695855 0.635218 0.098361 0.035 Uiso 1 1 calc R U . . .
C114 C 0.5900(3) 0.6712(3) 0.0735(2) 0.0225(10) Uani 1 1 d . . . . .
H114 H 0.592356 0.632246 0.057411 0.027 Uiso 1 1 calc R U . . .
C115 C 0.5258(3) 0.7258(3) 0.07287(19) 0.0198(10) Uani 1 1 d . . . . .
C116 C 0.4550(3) 0.7333(2) 0.04795(19) 0.0181(9) Uani 1 1 d . . . . .
H116 H 0.458327 0.692665 0.030229 0.022 Uiso 1 1 calc R U . . .
C117 C 0.4364(3) 0.7986(3) 0.0093(2) 0.0204(10) Uani 1 1 d . . . . .
C118 C 0.4254(3) 0.8065(3) -0.0447(2) 0.0245(11) Uani 1 1 d . . . . .
H118 H 0.428902 0.768230 -0.062129 0.029 Uiso 1 1 calc R U . . .
C119 C 0.4094(3) 0.8706(3) -0.0728(2) 0.0296(12) Uani 1 1 d . . . . .
H119 H 0.403541 0.875918 -0.110056 0.036 Uiso 1 1 calc R U . . .
C120 C 0.4017(3) 0.9269(3) -0.0478(2) 0.0302(12) Uani 1 1 d . . . . .
H120 H 0.388622 0.970798 -0.067498 0.036 Uiso 1 1 calc R U . . .
C121 C 0.4132(3) 0.9195(3) 0.0065(2) 0.0250(11) Uani 1 1 d . . . . .
H121 H 0.408872 0.958085 0.023799 0.030 Uiso 1 1 calc R U . . .
C122 C 0.4310(3) 0.8553(3) 0.0348(2) 0.0205(10) Uani 1 1 d . . . . .
C123 C 0.3502(3) 0.6472(3) 0.0856(2) 0.0196(10) Uani 1 1 d . . . . .
C124 C 0.3447(3) 0.5921(3) 0.0785(2) 0.0200(10) Uani 1 1 d . . . . .
C125 C 0.3848(3) 0.8473(2) 0.23401(18) 0.017 Uani 1 1 d D U . . .
H12A H 0.437374 0.830853 0.220843 0.020 Uiso 1 1 calc R U . . .
H12B H 0.372614 0.808610 0.255328 0.020 Uiso 1 1 calc R U . . .
C126 C 0.3748(3) 0.9015(3) 0.26818(19) 0.021 Uani 1 1 d D U . . .
H12C H 0.321067 0.924021 0.274912 0.025 Uiso 1 1 calc R U . . .
H12D H 0.395724 0.936021 0.248460 0.025 Uiso 1 1 calc R U . . .
C127 C 0.4105(4) 0.8776(4) 0.3216(3) 0.049 Uani 1 1 d D U . . .
H12E H 0.464335 0.855652 0.314469 0.059 Uiso 1 1 calc R U . . .
H12F H 0.404627 0.918315 0.339350 0.059 Uiso 1 1 calc R U . . .
C128 C 0.3835(5) 0.8310(4) 0.3588(3) 0.052 Uani 1 1 d D U . . .
H12G H 0.329398 0.854421 0.362396 0.063 Uiso 1 1 calc R U . . .
H12H H 0.389299 0.792471 0.338444 0.063 Uiso 1 1 calc DR U . . .
C129 C 0.4016(5) 0.8002(4) 0.4098(4) 0.070 Uani 1 1 d D U . . .
H12I H 0.356066 0.809889 0.433582 0.084 Uiso 1 1 calc R U . . .
H12J H 0.435986 0.819852 0.423155 0.084 Uiso 1 1 calc R U . . .
C130 C 0.4393(5) 0.7199(4) 0.4117(4) 0.075 Uani 1 1 d D U . . .
H13A H 0.424859 0.696170 0.445448 0.090 Uiso 1 1 calc R U . . .
H13B H 0.425020 0.702623 0.381447 0.090 Uiso 1 1 calc DR U . . .
C131 C 0.5200(5) 0.7103(5) 0.4079(4) 0.071 Uani 1 1 d D U . . .
H13C H 0.532210 0.726097 0.439718 0.085 Uiso 1 1 calc R U . . .
H13D H 0.530737 0.740013 0.376353 0.085 Uiso 1 1 calc R U . . .
C132 C 0.5715(5) 0.6376(4) 0.4036(4) 0.059 Uani 1 1 d D U . . .
H13E H 0.578051 0.628776 0.366281 0.088 Uiso 1 1 calc R U . . .
H13F H 0.549674 0.605286 0.424909 0.088 Uiso 1 1 calc R U . . .
H13G H 0.619783 0.632127 0.416938 0.088 Uiso 1 1 calc R U . . .
Au4 Au 0.59409(2) 0.90188(2) -0.49752(2) 0.02276(6) Uani 1 1 d . . . . .
Au5 Au 0.47093(2) 0.96758(2) -0.58010(2) 0.02272(6) Uani 1 1 d . . . . .
O4 O 0.7511(2) 0.8838(2) -0.18903(15) 0.0249(8) Uani 1 1 d . . . . .
O5 O 0.8661(4) 0.6023(3) -0.5702(2) 0.0719(13) Uani 1 1 d D U . . .
C133 C 0.7178(3) 0.9023(3) -0.2366(2) 0.0230(10) Uani 1 1 d . . . . .
C134 C 0.7591(3) 0.9144(3) -0.2826(2) 0.0235(11) Uani 1 1 d . . . . .
C135 C 0.7288(3) 0.9302(3) -0.3324(2) 0.0227(10) Uani 1 1 d . . . . .
C136 C 0.6546(3) 0.9341(3) -0.3365(2) 0.0207(10) Uani 1 1 d . . . . .
C137 C 0.6130(3) 0.9237(3) -0.2902(2) 0.0194(10) Uani 1 1 d . . . . .
C138 C 0.6442(3) 0.9057(3) -0.2404(2) 0.0208(10) Uani 1 1 d . . . . .
C139 C 0.5901(3) 0.8922(3) -0.1955(2) 0.0239(11) Uani 1 1 d . . . . .
H139 H 0.612547 0.879063 -0.159999 0.029 Uiso 1 1 calc R U . . .
C140 C 0.5235(3) 0.9563(3) -0.1969(2) 0.0261(11) Uani 1 1 d . . . . .
C141 C 0.4917(4) 0.9939(3) -0.1552(3) 0.0340(14) Uani 1 1 d . . . . .
H141 H 0.513443 0.982502 -0.121667 0.041 Uiso 1 1 calc R U . . .
C142 C 0.4257(5) 1.0500(3) -0.1634(3) 0.051(2) Uani 1 1 d . . . . .
H142 H 0.401708 1.075113 -0.134714 0.061 Uiso 1 1 calc R U . . .
C143 C 0.3968(4) 1.0676(3) -0.2126(3) 0.051(2) Uani 1 1 d . . . . .
H143 H 0.353516 1.105774 -0.218143 0.061 Uiso 1 1 calc R U . . .
C144 C 0.4300(4) 1.0303(3) -0.2544(3) 0.0382(15) Uani 1 1 d . . . . .
H144 H 0.409754 1.043442 -0.288483 0.046 Uiso 1 1 calc R U . . .
C145 C 0.4919(3) 0.9747(3) -0.2468(2) 0.0274(12) Uani 1 1 d . . . . .
C146 C 0.5316(3) 0.9262(3) -0.2873(2) 0.0230(10) Uani 1 1 d . . . . .
H146 H 0.509098 0.939580 -0.322721 0.028 Uiso 1 1 calc R U . . .
C147 C 0.5305(3) 0.8560(3) -0.2616(2) 0.0212(10) Uani 1 1 d . . . . .
C148 C 0.5012(3) 0.8133(3) -0.2818(2) 0.0284(12) Uani 1 1 d . . . . .
H148 H 0.480410 0.825770 -0.315736 0.034 Uiso 1 1 calc R U . . .
C149 C 0.5021(4) 0.7523(3) -0.2526(3) 0.0327(13) Uani 1 1 d . . . . .
H149 H 0.482279 0.722463 -0.266425 0.039 Uiso 1 1 calc R U . . .
C150 C 0.5321(3) 0.7345(3) -0.2027(2) 0.0301(12) Uani 1 1 d . . . . .
H150 H 0.532494 0.692438 -0.182756 0.036 Uiso 1 1 calc R U . . .
C151 C 0.5612(3) 0.7772(3) -0.1817(2) 0.0256(11) Uani 1 1 d . . . . .
H151 H 0.580274 0.765072 -0.147300 0.031 Uiso 1 1 calc R U . . .
C152 C 0.5623(3) 0.8384(3) -0.2115(2) 0.0240(11) Uani 1 1 d . . . . .
C153 C 0.8398(3) 0.9138(3) -0.2860(2) 0.0234(10) Uani 1 1 d . . . . .
H153 H 0.862101 0.903288 -0.250551 0.028 Uiso 1 1 calc R U . . .
C154 C 0.8394(3) 0.9833(3) -0.3149(2) 0.0274(12) Uani 1 1 d . . . . .
C155 C 0.8679(3) 1.0285(3) -0.2955(2) 0.0287(12) Uani 1 1 d . . . . .
H155 H 0.888552 1.018645 -0.261635 0.034 Uiso 1 1 calc R U . . .
C156 C 0.8647(4) 1.0891(3) -0.3284(3) 0.0406(16) Uani 1 1 d . . . . .
H156 H 0.882973 1.121282 -0.316429 0.049 Uiso 1 1 calc R U . . .
C157 C 0.8352(4) 1.1026(3) -0.3780(3) 0.0407(15) Uani 1 1 d . . . . .
H157 H 0.835273 1.143223 -0.399963 0.049 Uiso 1 1 calc R U . . .
C158 C 0.8055(4) 1.0582(3) -0.3963(3) 0.0351(14) Uani 1 1 d . . . . .
H158 H 0.783498 1.068960 -0.429785 0.042 Uiso 1 1 calc R U . . .
C159 C 0.8087(3) 0.9979(3) -0.3647(2) 0.0281(12) Uani 1 1 d . . . . .
C160 C 0.7819(3) 0.9413(3) -0.3784(2) 0.0246(11) Uani 1 1 d . . . . .
H160 H 0.759207 0.951907 -0.413717 0.029 Uiso 1 1 calc R U . . .
C161 C 0.8494(3) 0.8780(3) -0.3750(2) 0.0242(11) Uani 1 1 d . . . . .
C162 C 0.8802(3) 0.8362(3) -0.4150(2) 0.0326(13) Uani 1 1 d . . . . .
H162 H 0.858507 0.845480 -0.448524 0.039 Uiso 1 1 calc R U . . .
C163 C 0.9432(4) 0.7807(3) -0.4048(3) 0.0356(14) Uani 1 1 d . . . . .
H163 H 0.963941 0.751194 -0.431427 0.043 Uiso 1 1 calc R U . . .
C164 C 0.9762(3) 0.7677(3) -0.3569(3) 0.0343(13) Uani 1 1 d . . . . .
H164 H 1.020514 0.730607 -0.351513 0.041 Uiso 1 1 calc R U . . .
C165 C 0.9450(3) 0.8085(3) -0.3163(2) 0.0291(12) Uani 1 1 d . . . . .
H165 H 0.967223 0.798850 -0.283015 0.035 Uiso 1 1 calc R U . . .
C166 C 0.8815(3) 0.8631(3) -0.3252(2) 0.0235(11) Uani 1 1 d . . . . .
C167 C 0.6245(3) 0.9435(3) -0.3885(2) 0.0222(10) Uani 1 1 d . . . . .
C168 C 0.6097(3) 0.9341(3) -0.4324(2) 0.0243(11) Uani 1 1 d . . . . .
C169 C 0.7245(4) 0.9268(3) -0.1485(2) 0.0322(13) Uani 1 1 d . . . . .
H16A H 0.718484 0.899224 -0.114313 0.039 Uiso 1 1 calc R U . . .
H16B H 0.675254 0.959550 -0.157189 0.039 Uiso 1 1 calc R U . . .
C170 C 0.7769(4) 0.9649(3) -0.1426(3) 0.0345(14) Uani 1 1 d . . . . .
H17A H 0.779646 0.995007 -0.176009 0.041 Uiso 1 1 calc R U . . .
H17B H 0.827068 0.931973 -0.137212 0.041 Uiso 1 1 calc R U . . .
C171 C 0.7541(3) 1.0078(3) -0.0963(3) 0.0339(13) Uani 1 1 d . . . . .
H17C H 0.753414 0.977480 -0.062681 0.041 Uiso 1 1 calc R U . . .
H17D H 0.703083 1.039414 -0.100862 0.041 Uiso 1 1 calc R U . . .
C172 C 0.8055(4) 1.0489(3) -0.0916(3) 0.0376(14) Uani 1 1 d . . . . .
H17E H 0.855451 1.016985 -0.083880 0.045 Uiso 1 1 calc R U . . .
H17F H 0.809654 1.075971 -0.126345 0.045 Uiso 1 1 calc R U . . .
C173 C 0.7797(4) 1.0967(4) -0.0486(3) 0.0378(14) Uani 1 1 d . . . . .
H17G H 0.775584 1.069658 -0.013804 0.045 Uiso 1 1 calc R U . . .
H17H H 0.729805 1.128697 -0.056305 0.045 Uiso 1 1 calc R U . . .
C174 C 0.8313(5) 1.1368(5) -0.0446(3) 0.056(2) Uani 1 1 d . . . . .
H17I H 0.845138 1.154918 -0.080826 0.067 Uiso 1 1 calc R U . . .
H17J H 0.877225 1.106092 -0.028356 0.067 Uiso 1 1 calc R U . . .
C175 C 0.7960(6) 1.1970(4) -0.0107(3) 0.060(2) Uani 1 1 d . . . . .
H17K H 0.830134 1.224248 -0.013582 0.072 Uiso 1 1 calc R U . . .
H17L H 0.749565 1.226470 -0.026900 0.072 Uiso 1 1 calc R U . . .
C176 C 0.7789(5) 1.1803(5) 0.0452(4) 0.063(2) Uani 1 1 d . . . . .
H17M H 0.746370 1.152039 0.049096 0.095 Uiso 1 1 calc R U . . .
H17N H 0.753899 1.222288 0.061377 0.095 Uiso 1 1 calc R U . . .
H17O H 0.824907 1.155323 0.062931 0.095 Uiso 1 1 calc R U . . .
C177 C 0.8026(5) 0.6601(4) -0.5677(3) 0.051(2) Uani 1 1 d D . . . .
C178 C 0.7795(4) 0.7038(4) -0.6132(2) 0.0423(17) Uani 1 1 d . . . . .
C179 C 0.7167(4) 0.7618(3) -0.6098(2) 0.0298(12) Uani 1 1 d . . . . .
C180 C 0.6737(3) 0.7726(3) -0.5627(2) 0.0272(12) Uani 1 1 d . . . . .
C181 C 0.6945(3) 0.7231(3) -0.5176(2) 0.0275(12) Uani 1 1 d . . . . .
C182 C 0.7592(4) 0.6679(3) -0.5209(2) 0.0381(16) Uani 1 1 d . . . . .
C183 C 0.7720(4) 0.6187(4) -0.4699(2) 0.0441(19) Uani 1 1 d . . . . .
H183 H 0.818879 0.579674 -0.472149 0.053 Uiso 1 1 calc R U . . .
C184 C 0.7036(4) 0.5963(3) -0.4602(3) 0.0395(16) Uani 1 1 d . . . . .
C185 C 0.7016(5) 0.5305(4) -0.4555(3) 0.050(2) Uani 1 1 d . . . . .
H185 H 0.746371 0.493411 -0.456164 0.060 Uiso 1 1 calc R U . . .
C186 C 0.6338(7) 0.5187(5) -0.4497(3) 0.070(3) Uani 1 1 d . . . . .
H186 H 0.631930 0.473599 -0.446933 0.085 Uiso 1 1 calc R U . . .
C187 C 0.5674(6) 0.5743(5) -0.4479(3) 0.057(2) Uani 1 1 d . . . . .
H187 H 0.520791 0.566487 -0.443997 0.068 Uiso 1 1 calc R U . . .
C188 C 0.5703(5) 0.6402(4) -0.4520(3) 0.0436(16) Uani 1 1 d . . . . .
H188 H 0.525820 0.677479 -0.450499 0.052 Uiso 1 1 calc R U . . .
C189 C 0.6378(4) 0.6514(3) -0.4581(2) 0.0321(13) Uani 1 1 d . . . . .
C190 C 0.6524(3) 0.7198(3) -0.4646(2) 0.0292(12) Uani 1 1 d . . . . .
H190 H 0.605631 0.759005 -0.462560 0.035 Uiso 1 1 calc R U . . .
C191 C 0.7049(3) 0.7158(3) -0.4221(2) 0.0267(11) Uani 1 1 d . . . . .
C192 C 0.6921(4) 0.7591(3) -0.3832(2) 0.0339(13) Uani 1 1 d . . . . .
H192 H 0.646208 0.794497 -0.380196 0.041 Uiso 1 1 calc R U . . .
C193 C 0.7479(4) 0.7496(4) -0.3485(3) 0.0413(16) Uani 1 1 d . . . . .
H193 H 0.740054 0.778993 -0.321672 0.050 Uiso 1 1 calc R U . . .
C194 C 0.8158(4) 0.6969(4) -0.3529(3) 0.0479(19) Uani 1 1 d . . . . .
H194 H 0.853988 0.691079 -0.329724 0.058 Uiso 1 1 calc R U . . .
C195 C 0.8264(4) 0.6526(4) -0.3925(3) 0.0418(16) Uani 1 1 d . . . . .
H195 H 0.871506 0.616261 -0.395597 0.050 Uiso 1 1 calc R U . . .
C196 C 0.7711(3) 0.6625(3) -0.4262(2) 0.0325(13) Uani 1 1 d . . . . .
C197 C 0.8146(5) 0.6979(4) -0.6693(3) 0.049(2) Uani 1 1 d . . . . .
H197 H 0.859249 0.656578 -0.671508 0.059 Uiso 1 1 calc R U . . .
C198 C 0.7512(4) 0.6969(3) -0.7017(2) 0.0390(16) Uani 1 1 d . . . . .
C199 C 0.7491(6) 0.6453(4) -0.7290(3) 0.054(2) Uani 1 1 d . . . . .
H199 H 0.791070 0.605681 -0.730726 0.065 Uiso 1 1 calc R U . . .
C200 C 0.6848(7) 0.6513(4) -0.7542(3) 0.068(3) Uani 1 1 d . . . . .
H200 H 0.683353 0.616031 -0.773462 0.081 Uiso 1 1 calc R U . . .
C201 C 0.6236(6) 0.7087(4) -0.7510(3) 0.054(2) Uani 1 1 d . . . . .
H201 H 0.579951 0.712604 -0.767868 0.065 Uiso 1 1 calc R U . . .
C202 C 0.6253(4) 0.7608(4) -0.7234(2) 0.0384(15) Uani 1 1 d . . . . .
H202 H 0.583394 0.800436 -0.721539 0.046 Uiso 1 1 calc R U . . .
C203 C 0.6892(4) 0.7541(3) -0.6985(2) 0.0332(14) Uani 1 1 d . . . . .
C204 C 0.6987(4) 0.8041(3) -0.6642(2) 0.0289(12) Uani 1 1 d . . . . .
H204 H 0.653916 0.845275 -0.662245 0.035 Uiso 1 1 calc R U . . .
C205 C 0.7677(4) 0.8211(3) -0.6860(2) 0.0345(14) Uani 1 1 d . . . . .
C206 C 0.7727(4) 0.8856(4) -0.7023(3) 0.0419(16) Uani 1 1 d . . . . .
H206 H 0.729969 0.924651 -0.700972 0.050 Uiso 1 1 calc R U . . .
C207 C 0.8422(5) 0.8925(5) -0.7210(3) 0.053(2) Uani 1 1 d . . . . .
H207 H 0.846790 0.936233 -0.732163 0.064 Uiso 1 1 calc R U . . .
C208 C 0.9031(5) 0.8354(6) -0.7228(3) 0.059(2) Uani 1 1 d . . . . .
H208 H 0.949932 0.840303 -0.734630 0.071 Uiso 1 1 calc R U . . .
C209 C 0.8981(4) 0.7710(5) -0.7079(3) 0.058(2) Uani 1 1 d . . . . .
H209 H 0.940891 0.732276 -0.710755 0.069 Uiso 1 1 calc R U . . .
C210 C 0.8312(4) 0.7627(4) -0.6888(2) 0.0414(16) Uani 1 1 d . . . . .
C211 C 0.6097(3) 0.8324(3) -0.5609(2) 0.0267(12) Uani 1 1 d . . . . .
C212 C 0.5564(3) 0.8818(3) -0.5704(2) 0.0266(12) Uani 1 1 d . . . . .
C213 C 0.8226(7) 0.5540(6) -0.5876(6) 0.132 Uani 1 1 d D U . . .
H21A H 0.841147 0.516562 -0.558836 0.158 Uiso 1 1 calc DR U . . .
H21B H 0.857167 0.539226 -0.618417 0.158 Uiso 1 1 calc DR U . . .
C214 C 0.7598(8) 0.5259(7) -0.6039(7) 0.125 Uani 1 1 d D U . . .
H21C H 0.721091 0.523499 -0.575501 0.150 Uiso 1 1 calc R U . . .
H21D H 0.738203 0.547231 -0.638478 0.150 Uiso 1 1 calc R U . . .
C215 C 0.8272(8) 0.4572(7) -0.6069(7) 0.129 Uani 1 1 d D U . . .
H21E H 0.822479 0.432285 -0.571255 0.155 Uiso 1 1 calc DR U . . .
H21F H 0.809611 0.433901 -0.631519 0.155 Uiso 1 1 calc R U . . .
C216 C 0.9109(7) 0.4325(7) -0.6191(6) 0.126 Uani 1 1 d D U . . .
H21G H 0.934395 0.451604 -0.594902 0.151 Uiso 1 1 calc DR U . . .
H21H H 0.928907 0.382378 -0.610662 0.151 Uiso 1 1 calc R U . . .
C217 C 0.9389(9) 0.4518(8) -0.6800(6) 0.124 Uani 1 1 d D U . . .
H21I H 0.905305 0.438913 -0.700595 0.148 Uiso 1 1 calc R U . . .
H21J H 0.920178 0.502128 -0.683538 0.148 Uiso 1 1 calc DR U . . .
C218 C 1.0051(9) 0.4395(8) -0.7152(7) 0.123 Uani 1 1 d D U . . .
H21K H 0.992463 0.435740 -0.751221 0.148 Uiso 1 1 calc R U . . .
H21L H 1.041690 0.395643 -0.702118 0.148 Uiso 1 1 calc R U . . .
C219 C 1.0409(9) 0.4974(8) -0.7187(7) 0.128 Uani 1 1 d D U . . .
H21M H 1.043010 0.503111 -0.680936 0.153 Uiso 1 1 calc R U . . .
H21N H 1.092943 0.475176 -0.730949 0.153 Uiso 1 1 calc R U . . .
C220 C 1.0236(9) 0.5689(7) -0.7466(6) 0.121 Uani 1 1 d D U . . .
H22A H 1.029567 0.567649 -0.785196 0.181 Uiso 1 1 calc R U . . .
H22B H 1.057613 0.590338 -0.735727 0.181 Uiso 1 1 calc R U . . .
H22C H 0.972456 0.595230 -0.736824 0.181 Uiso 1 1 calc R U . . .
Cl1 Cl 0.0662(2) 0.45622(17) 0.13195(16) 0.1071(12) Uani 1 1 d . . . . .
Cl2 Cl 0.1660(2) 0.5331(2) 0.12456(17) 0.1268(15) Uani 1 1 d . . . . .
C221 C 0.1062(6) 0.5033(6) 0.0931(4) 0.080(3) Uani 1 1 d . . . . .
H22W H 0.067559 0.542972 0.076287 0.096 Uiso 1 1 calc R U . . .
H22X H 0.135189 0.476907 0.064343 0.096 Uiso 1 1 calc R U . . .
C222 C -0.0202(9) 0.8674(7) -0.0445(8) 0.137(7) Uani 1 1 d . . . . .
H22D H -0.053885 0.913191 -0.040073 0.205 Uiso 1 1 calc R U . . .
H22E H 0.026232 0.860167 -0.027689 0.205 Uiso 1 1 calc R U . . .
H22F H -0.043325 0.833617 -0.027634 0.205 Uiso 1 1 calc R U . . .
C223 C -0.0033(7) 0.8596(6) -0.1060(6) 0.088(4) Uani 1 1 d . . . . .
H22G H 0.030581 0.812735 -0.108604 0.105 Uiso 1 1 calc R U . . .
H22H H -0.050503 0.862234 -0.120517 0.105 Uiso 1 1 calc R U . . .
C224 C 0.0296(7) 0.9071(5) -0.1440(5) 0.082(3) Uani 1 1 d . . . . .
H22I H -0.001652 0.954454 -0.140182 0.098 Uiso 1 1 calc R U . . .
H22J H 0.079348 0.901542 -0.132272 0.098 Uiso 1 1 calc R U . . .
C225 C 0.0372(5) 0.8980(5) -0.2010(5) 0.071(3) Uani 1 1 d . . . . .
H22K H -0.012166 0.901452 -0.212320 0.085 Uiso 1 1 calc R U . . .
H22L H 0.070253 0.851228 -0.204984 0.085 Uiso 1 1 calc R U . . .
C226 C 0.0663(6) 0.9461(6) -0.2383(5) 0.081(3) Uani 1 1 d . . . . .
H22M H 0.115692 0.942793 -0.227205 0.097 Uiso 1 1 calc R U . . .
H22N H 0.033144 0.992990 -0.234675 0.097 Uiso 1 1 calc R U . . .
C227 C 0.0733(7) 0.9350(7) -0.2961(6) 0.099(4) Uani 1 1 d . . . . .
H22O H 0.086393 0.972385 -0.317887 0.148 Uiso 1 1 calc R U . . .
H22P H 0.025974 0.933553 -0.306689 0.148 Uiso 1 1 calc R U . . .
H22Q H 0.112064 0.891852 -0.301247 0.148 Uiso 1 1 calc R U . . .
C228 C 0.1687(11) 1.1228(9) -0.4377(5) 0.163(9) Uani 1 1 d . . . . .
H22R H 0.127851 1.144998 -0.461245 0.244 Uiso 1 1 calc R U . . .
H22S H 0.198900 1.152626 -0.437601 0.244 Uiso 1 1 calc R U . . .
H22T H 0.148653 1.113602 -0.401442 0.244 Uiso 1 1 calc R U . . .
C229 C 0.2151(14) 1.0582(14) -0.4569(7) 0.220(13) Uani 1 1 d . . . . .
H22U H 0.234088 1.069583 -0.493503 0.264 Uiso 1 1 calc R U . . .
H22V H 0.181716 1.031535 -0.459945 0.264 Uiso 1 1 calc R U . . .
C230 C 0.2751(8) 1.0152(8) -0.4294(5) 0.105(5) Uani 1 1 d . . . . .
H23A H 0.257390 1.006144 -0.391983 0.126 Uiso 1 1 calc R U . . .
H23B H 0.311051 1.040019 -0.428999 0.126 Uiso 1 1 calc R U . . .
C231 C 0.3194(7) 0.9428(8) -0.4504(5) 0.111(5) Uani 1 1 d . . . . .
H23C H 0.290265 0.911007 -0.441241 0.133 Uiso 1 1 calc R U . . .
H23D H 0.328307 0.948634 -0.489612 0.133 Uiso 1 1 calc R U . . .
C232 C 0.3904(7) 0.9159(7) -0.4243(5) 0.090(4) Uani 1 1 d . . . . .
H23E H 0.381416 0.917575 -0.385399 0.108 Uiso 1 1 calc R U . . .
H23F H 0.422465 0.943970 -0.438011 0.108 Uiso 1 1 calc R U . . .
C233 C 0.4286(7) 0.8428(10) -0.4356(5) 0.134(7) Uani 1 1 d . . . . .
H23G H 0.445719 0.842185 -0.473240 0.202 Uiso 1 1 calc R U . . .
H23H H 0.393553 0.816992 -0.427575 0.202 Uiso 1 1 calc R U . . .
H23I H 0.471102 0.822061 -0.413281 0.202 Uiso 1 1 calc R U . . .

loop_
_atom_site_aniso_label
_atom_site_aniso_U_11
_atom_site_aniso_U_22
_atom_site_aniso_U_33
_atom_site_aniso_U_23
_atom_site_aniso_U_13
_atom_site_aniso_U_12
Au1 0.01707(9) 0.02041(10) 0.01475(9) -0.00392(7) -0.00162(7) -0.00578(7)
Au2 0.01549(9) 0.01735(10) 0.01816(9) -0.00356(7) -0.00435(7) -0.00376(7)
Au3 0.02118(10) 0.01567(9) 0.01754(9) -0.00365(7) -0.00259(7) -0.00645(7)
O1 0.040(2) 0.0385(19) 0.0167(17) -0.0032(15) -0.0070(16) -0.0073(17)
O2 0.0177(17) 0.0214(18) 0.0243(18) 0.0000(14) -0.0091(14) -0.0069(14)
O3 0.0269(17) 0.0180(17) 0.0185(14) -0.0053(12) -0.0038(12) -0.0042(14)
C1 0.033(3) 0.029(3) 0.014(2) -0.007(2) -0.001(2) -0.010(2)
C2 0.025(3) 0.026(3) 0.018(2) -0.001(2) -0.0045(19) -0.009(2)
C3 0.021(2) 0.023(3) 0.017(2) -0.0030(19) -0.0054(19) -0.009(2)
C4 0.021(2) 0.022(2) 0.016(2) -0.0015(18) -0.0075(18) -0.007(2)
C5 0.026(3) 0.021(2) 0.016(2) -0.0015(19) -0.0032(19) -0.006(2)
C6 0.025(3) 0.023(3) 0.016(2) -0.0067(19) 0.0004(19) -0.008(2)
C7 0.033(3) 0.024(3) 0.011(2) -0.0058(19) 0.0010(19) -0.006(2)
C8 0.020(2) 0.025(3) 0.024(3) -0.004(2) -0.0007(19) -0.005(2)
C9 0.040(3) 0.028(3) 0.022(3) -0.007(2) -0.004(2) -0.010(2)
C10 0.041(3) 0.025(3) 0.035(3) -0.008(2) -0.007(3) -0.010(3)
C11 0.041(3) 0.023(3) 0.031(3) 0.002(2) -0.005(3) -0.009(2)
C12 0.026(3) 0.024(3) 0.022(3) 0.000(2) -0.002(2) -0.005(2)
C13 0.023(3) 0.020(3) 0.024(3) -0.003(2) -0.003(2) -0.004(2)
C14 0.019(2) 0.023(3) 0.022(2) -0.005(2) -0.0021(19) -0.005(2)
C15 0.019(2) 0.018(2) 0.023(2) -0.0056(19) 0.0022(19) -0.0032(19)
C16 0.024(3) 0.025(3) 0.018(2) -0.004(2) -0.002(2) -0.006(2)
C17 0.028(3) 0.036(3) 0.032(3) -0.009(3) 0.000(2) -0.009(3)
C18 0.027(3) 0.031(3) 0.038(3) -0.007(3) 0.007(2) -0.011(2)
C19 0.034(3) 0.024(3) 0.028(3) -0.002(2) 0.004(2) -0.006(2)
C20 0.023(3) 0.023(3) 0.025(3) -0.008(2) 0.001(2) -0.005(2)
C21 0.032(3) 0.026(3) 0.021(3) 0.003(2) -0.009(2) -0.007(2)
C22 0.035(3) 0.024(3) 0.028(3) 0.000(2) -0.003(2) -0.006(2)
C23 0.046(4) 0.034(3) 0.029(3) 0.003(3) -0.004(3) -0.011(3)
C24 0.075(6) 0.026(3) 0.051(5) 0.007(3) -0.003(4) -0.016(4)
C25 0.058(5) 0.024(3) 0.059(5) -0.009(3) -0.004(4) -0.014(3)
C26 0.042(4) 0.027(3) 0.041(4) -0.008(3) -0.003(3) -0.012(3)
C27 0.025(3) 0.023(3) 0.032(3) -0.004(2) -0.004(2) -0.006(2)
C28 0.022(2) 0.021(3) 0.022(2) -0.003(2) -0.005(2) -0.002(2)
C29 0.020(2) 0.019(2) 0.025(3) 0.002(2) -0.007(2) 0.001(2)
C30 0.021(3) 0.025(3) 0.030(3) 0.000(2) -0.006(2) -0.001(2)
C31 0.019(3) 0.024(3) 0.041(3) 0.007(2) -0.005(2) -0.001(2)
C32 0.021(3) 0.026(3) 0.041(3) -0.001(2) -0.010(2) -0.001(2)
C33 0.026(3) 0.028(3) 0.029(3) 0.002(2) -0.011(2) -0.007(2)
C34 0.026(3) 0.022(3) 0.024(3) 0.001(2) -0.005(2) -0.001(2)
C35 0.017(2) 0.018(2) 0.023(2) -0.0043(19) -0.0032(18) -0.0051(18)
C36 0.017(2) 0.027(3) 0.018(2) -0.0013(19) -0.0038(18) -0.009(2)
C37 0.037 0.037 0.037 -0.004 -0.002 -0.012
C38 0.058 0.058 0.058 -0.007 -0.003 -0.018
C39 0.063 0.063 0.063 -0.007 -0.003 -0.020
C40 0.069 0.069 0.069 -0.008 -0.004 -0.022
C41 0.064 0.064 0.064 -0.008 -0.004 -0.020
C42 0.060 0.060 0.060 -0.007 -0.003 -0.019
C43 0.074 0.074 0.074 -0.009 -0.004 -0.023
C44 0.081 0.081 0.081 -0.010 -0.005 -0.026
C45 0.014(2) 0.019(2) 0.023(2) -0.0043(19) -0.0051(18) -0.0055(18)
C46 0.017(2) 0.016(2) 0.024(2) -0.0003(18) -0.0054(19) -0.0046(18)
C47 0.013(2) 0.018(2) 0.022(2) -0.0056(18) -0.0031(18) -0.0034(18)
C48 0.018(2) 0.015(2) 0.017(2) -0.0029(17) -0.0034(18) -0.0018(18)
C49 0.019(2) 0.015(2) 0.018(2) -0.0025(17) -0.0032(18) -0.0056(18)
C50 0.015(2) 0.013(2) 0.020(2) -0.0003(17) -0.0053(17) -0.0008(17)
C51 0.019(2) 0.015(2) 0.021(2) 0.0008(18) -0.0059(18) -0.0047(18)
C52 0.021(2) 0.017(2) 0.020(2) 0.0023(18) -0.0029(19) -0.0033(19)
C53 0.030(3) 0.020(2) 0.023(3) 0.000(2) -0.007(2) -0.010(2)
C54 0.037(3) 0.013(2) 0.029(3) -0.003(2) -0.002(2) -0.005(2)
C55 0.021(3) 0.019(3) 0.031(3) 0.000(2) 0.002(2) 0.000(2)
C56 0.019(2) 0.021(2) 0.024(3) 0.003(2) -0.0021(19) -0.004(2)
C57 0.019(2) 0.016(2) 0.022(2) 0.0024(18) -0.0033(19) -0.0040(19)
C58 0.018(2) 0.019(2) 0.019(2) -0.0014(18) -0.0063(18) -0.0032(19)
C59 0.019(2) 0.019(2) 0.026(3) -0.003(2) -0.004(2) -0.0033(19)
C60 0.025(3) 0.026(3) 0.023(3) -0.001(2) -0.001(2) -0.003(2)
C61 0.032(3) 0.045(4) 0.021(3) 0.000(3) -0.001(2) 0.000(3)
C62 0.027(3) 0.040(4) 0.029(3) 0.007(3) 0.006(2) 0.001(3)
C63 0.022(3) 0.026(3) 0.028(3) 0.005(2) -0.004(2) -0.002(2)
C64 0.021(2) 0.015(2) 0.022(2) 0.0023(18) -0.0061(19) -0.0017(19)
C65 0.021(2) 0.015(2) 0.026(3) 0.0038(19) -0.011(2) -0.0065(19)
C66 0.024(3) 0.017(2) 0.020(2) 0.0023(18) -0.0048(19) -0.0034(19)
C67 0.035(3) 0.031(3) 0.022(3) 0.000(2) -0.010(2) -0.013(2)
C68 0.043(4) 0.033(3) 0.028(3) -0.005(2) -0.002(3) -0.015(3)
C69 0.043(4) 0.026(3) 0.028(3) -0.001(2) 0.003(3) -0.015(3)
C70 0.029(3) 0.023(3) 0.031(3) 0.000(2) -0.001(2) -0.014(2)
C71 0.022(2) 0.014(2) 0.025(3) 0.0012(19) -0.004(2) -0.0040(19)
C72 0.018(2) 0.017(2) 0.024(2) 0.0034(19) -0.0062(19) -0.0070(19)
C73 0.017(2) 0.014(2) 0.025(2) 0.0009(18) -0.0029(19) -0.0031(18)
C74 0.023(3) 0.020(3) 0.033(3) -0.003(2) -0.007(2) -0.009(2)
C75 0.023(3) 0.019(3) 0.043(3) -0.009(2) -0.002(2) -0.003(2)
C76 0.024(3) 0.023(3) 0.043(3) -0.009(2) -0.002(2) -0.003(2)
C77 0.024(3) 0.017(2) 0.036(3) 0.000(2) -0.009(2) -0.004(2)
C78 0.022(2) 0.015(2) 0.024(2) 0.0031(19) -0.0055(19) -0.0044(19)
C79 0.021(2) 0.012(2) 0.020(2) -0.0039(17) -0.0043(18) -0.0042(18)
C80 0.021(2) 0.011(2) 0.022(2) -0.0037(17) -0.0024(19) -0.0013(18)
C81 0.036(3) 0.034(3) 0.026(3) -0.003(2) -0.009(2) -0.017(3)
C82 0.034(3) 0.029(3) 0.029(3) -0.002(2) -0.001(2) -0.015(2)
C83 0.035(3) 0.036(3) 0.030(3) -0.003(2) -0.005(2) -0.015(3)
C84 0.029(3) 0.041(4) 0.035(3) -0.015(3) -0.003(2) -0.011(3)
C85 0.037(3) 0.043(4) 0.031(3) -0.007(3) 0.000(3) -0.014(3)
C86 0.046(4) 0.040(4) 0.055(5) -0.013(3) -0.014(3) -0.003(3)
C87 0.083(7) 0.033(4) 0.069(6) -0.005(4) 0.022(5) -0.011(4)
C88 0.104(9) 0.064(7) 0.088(8) 0.025(6) -0.003(7) -0.030(6)
C89 0.019(2) 0.017(2) 0.020(2) -0.0036(18) -0.0019(18) -0.0058(19)
C90 0.018(2) 0.018(2) 0.021(2) -0.0051(18) -0.0013(18) -0.0050(19)
C91 0.019(2) 0.017(2) 0.015(2) -0.0015(17) -0.0007(18) -0.0024(18)
C92 0.026(3) 0.017(2) 0.020(2) -0.0058(19) -0.003(2) -0.008(2)
C93 0.021(2) 0.022(3) 0.020(2) -0.0029(19) -0.0020(19) -0.007(2)
C94 0.021(2) 0.019(2) 0.019(2) -0.0034(18) -0.0027(18) -0.0056(19)
C95 0.027(3) 0.019(2) 0.021(2) -0.0055(19) 0.002(2) -0.007(2)
C96 0.028(3) 0.023(3) 0.021(2) -0.005(2) 0.002(2) -0.007(2)
C97 0.031(3) 0.031(3) 0.025(3) -0.010(2) 0.004(2) -0.006(2)
C98 0.043(4) 0.037(3) 0.022(3) -0.004(2) 0.001(2) -0.005(3)
C99 0.046(4) 0.022(3) 0.028(3) 0.001(2) 0.008(3) 0.000(3)
C100 0.037(3) 0.022(3) 0.030(3) -0.007(2) 0.005(2) -0.007(2)
C101 0.027(3) 0.023(3) 0.022(3) -0.003(2) 0.006(2) -0.009(2)
C102 0.027(3) 0.022(3) 0.021(2) -0.007(2) 0.004(2) -0.010(2)
C103 0.026(3) 0.029(3) 0.020(2) -0.005(2) 0.006(2) -0.009(2)
C104 0.025(3) 0.041(3) 0.032(3) -0.012(3) 0.002(2) -0.015(3)
C105 0.027(3) 0.063(5) 0.033(3) -0.008(3) 0.000(2) -0.021(3)
C106 0.020(3) 0.041(4) 0.045(4) -0.004(3) 0.003(3) -0.005(3)
C107 0.021(3) 0.034(3) 0.026(3) -0.006(2) 0.005(2) -0.005(2)
C108 0.022(2) 0.027(3) 0.021(2) -0.006(2) 0.003(2) -0.006(2)
C109 0.030(3) 0.016(2) 0.019(2) -0.0046(18) 0.002(2) -0.011(2)
C110 0.022(2) 0.026(3) 0.022(2) -0.004(2) -0.0036(19) -0.012(2)
C111 0.027(3) 0.030(3) 0.026(3) -0.006(2) -0.002(2) -0.014(2)
C112 0.028(3) 0.042(3) 0.030(3) -0.008(3) -0.003(2) -0.019(3)
C113 0.023(3) 0.034(3) 0.028(3) -0.005(2) -0.001(2) -0.003(2)
C114 0.022(2) 0.026(3) 0.019(2) -0.007(2) 0.0017(19) -0.006(2)
C115 0.019(2) 0.025(3) 0.014(2) -0.0014(18) -0.0011(18) -0.005(2)
C116 0.021(2) 0.015(2) 0.017(2) -0.0047(17) 0.0017(18) -0.0042(18)
C117 0.017(2) 0.022(3) 0.020(2) -0.0038(19) 0.0029(18) -0.0053(19)
C118 0.025(3) 0.022(3) 0.026(3) -0.005(2) 0.002(2) -0.007(2)
C119 0.029(3) 0.032(3) 0.021(3) 0.003(2) 0.001(2) -0.003(2)
C120 0.032(3) 0.024(3) 0.029(3) 0.005(2) 0.004(2) -0.007(2)
C121 0.026(3) 0.021(3) 0.028(3) -0.003(2) 0.002(2) -0.007(2)
C122 0.020(2) 0.021(2) 0.021(2) -0.0037(19) 0.0003(19) -0.007(2)
C123 0.020(2) 0.023(3) 0.015(2) -0.0031(18) 0.0005(18) -0.006(2)
C124 0.023(2) 0.022(2) 0.015(2) 0.0020(18) -0.0020(18) -0.008(2)
C125 0.017 0.017 0.017 -0.002 -0.001 -0.005
C126 0.021 0.021 0.021 -0.002 -0.001 -0.007
C127 0.049 0.049 0.049 -0.006 -0.003 -0.016
C128 0.052 0.052 0.052 -0.006 -0.003 -0.017
C129 0.070 0.070 0.070 -0.008 -0.004 -0.022
C130 0.075 0.075 0.075 -0.009 -0.004 -0.024
C131 0.071 0.071 0.071 -0.008 -0.004 -0.022
C132 0.059 0.059 0.059 -0.007 -0.003 -0.019
Au4 0.02560(11) 0.02213(11) 0.01774(10) -0.00492(7) -0.00544(7) -0.00150(8)
Au5 0.02624(11) 0.02002(10) 0.01883(10) -0.00344(7) -0.00717(8) -0.00100(8)
O4 0.028(2) 0.030(2) 0.0166(17) -0.0020(15) -0.0071(15) -0.0083(16)
O5 0.073(3) 0.067(3) 0.039(3) 0.001(3) 0.012(3) 0.020(2)
C133 0.022(3) 0.027(3) 0.019(2) -0.007(2) -0.006(2) -0.005(2)
C134 0.021(2) 0.025(3) 0.024(3) -0.004(2) -0.004(2) -0.005(2)
C135 0.021(2) 0.022(3) 0.021(2) 0.000(2) -0.0030(19) -0.003(2)
C136 0.028(3) 0.018(2) 0.015(2) -0.0027(18) -0.0059(19) -0.004(2)
C137 0.022(2) 0.016(2) 0.020(2) -0.0026(18) -0.0046(19) -0.0045(19)
C138 0.020(2) 0.020(2) 0.023(2) -0.0070(19) 0.0009(19) -0.006(2)
C139 0.026(3) 0.027(3) 0.020(2) -0.004(2) 0.000(2) -0.009(2)
C140 0.031(3) 0.023(3) 0.026(3) -0.003(2) 0.003(2) -0.011(2)
C141 0.043(4) 0.031(3) 0.030(3) -0.007(2) 0.014(3) -0.017(3)
C142 0.068(5) 0.022(3) 0.058(5) -0.005(3) 0.025(4) -0.017(3)
C143 0.050(4) 0.015(3) 0.068(5) 0.010(3) 0.023(4) 0.001(3)
C144 0.032(3) 0.023(3) 0.051(4) 0.008(3) 0.005(3) -0.004(2)
C145 0.027(3) 0.027(3) 0.028(3) 0.000(2) 0.002(2) -0.009(2)
C146 0.023(3) 0.019(2) 0.025(3) 0.001(2) -0.005(2) -0.005(2)
C147 0.020(2) 0.022(3) 0.021(2) 0.0012(19) -0.0032(19) -0.006(2)
C148 0.031(3) 0.033(3) 0.024(3) 0.000(2) -0.010(2) -0.013(2)
C149 0.033(3) 0.030(3) 0.039(3) -0.007(2) -0.004(3) -0.013(3)
C150 0.034(3) 0.024(3) 0.032(3) 0.002(2) -0.003(2) -0.010(2)
C151 0.028(3) 0.021(3) 0.026(3) 0.004(2) -0.007(2) -0.006(2)
C152 0.019(2) 0.023(3) 0.029(3) 0.001(2) -0.004(2) -0.006(2)
C153 0.023(3) 0.028(3) 0.021(2) -0.005(2) -0.002(2) -0.009(2)
C154 0.021(3) 0.028(3) 0.032(3) -0.005(2) 0.001(2) -0.008(2)
C155 0.031(3) 0.027(3) 0.032(3) -0.008(2) 0.000(2) -0.013(2)
C156 0.044(4) 0.031(3) 0.050(4) -0.008(3) 0.007(3) -0.017(3)
C157 0.049(4) 0.030(3) 0.043(4) -0.002(3) 0.000(3) -0.015(3)
C158 0.035(3) 0.036(3) 0.028(3) -0.003(2) 0.004(2) -0.004(3)
C159 0.024(3) 0.031(3) 0.026(3) -0.002(2) 0.004(2) -0.006(2)
C160 0.025(3) 0.025(3) 0.023(3) -0.002(2) -0.004(2) -0.006(2)
C161 0.023(3) 0.026(3) 0.023(3) -0.002(2) -0.004(2) -0.006(2)
C162 0.031(3) 0.044(4) 0.023(3) -0.005(2) 0.000(2) -0.012(3)
C163 0.035(3) 0.033(3) 0.035(3) -0.008(3) 0.002(3) -0.005(3)
C164 0.028(3) 0.035(3) 0.035(3) -0.007(3) 0.001(2) -0.002(3)
C165 0.024(3) 0.033(3) 0.026(3) 0.002(2) -0.007(2) -0.005(2)
C166 0.022(2) 0.024(3) 0.023(3) -0.002(2) 0.000(2) -0.005(2)
C167 0.022(2) 0.018(2) 0.022(3) -0.0027(19) -0.006(2) 0.001(2)
C168 0.027(3) 0.020(3) 0.021(2) -0.006(2) 0.000(2) 0.001(2)
C169 0.037(3) 0.039(3) 0.023(3) -0.005(2) -0.008(2) -0.014(3)
C170 0.031(3) 0.033(3) 0.043(4) -0.014(3) -0.001(3) -0.012(3)
C171 0.030(3) 0.031(3) 0.040(3) -0.009(3) -0.004(3) -0.007(3)
C172 0.040(4) 0.035(3) 0.044(4) -0.007(3) -0.006(3) -0.018(3)
C173 0.044(4) 0.044(4) 0.030(3) -0.001(3) -0.007(3) -0.021(3)
C174 0.074(6) 0.067(5) 0.045(4) -0.011(4) 0.008(4) -0.048(5)
C175 0.092(7) 0.050(5) 0.052(5) -0.006(4) -0.012(5) -0.039(5)
C176 0.064(6) 0.065(6) 0.058(5) -0.014(4) -0.007(4) -0.013(5)
C177 0.057(5) 0.037(4) 0.030(3) 0.000(3) 0.005(3) 0.020(3)
C178 0.053(4) 0.039(4) 0.018(3) -0.001(2) 0.001(3) 0.007(3)
C179 0.040(3) 0.022(3) 0.023(3) -0.003(2) -0.005(2) -0.002(2)
C180 0.030(3) 0.028(3) 0.019(2) -0.003(2) -0.004(2) -0.001(2)
C181 0.033(3) 0.024(3) 0.019(2) -0.002(2) -0.002(2) 0.001(2)
C182 0.043(4) 0.034(3) 0.019(3) 0.005(2) -0.001(2) 0.009(3)
C183 0.047(4) 0.039(4) 0.017(3) 0.006(2) 0.004(3) 0.020(3)
C184 0.061(4) 0.024(3) 0.025(3) 0.001(2) -0.008(3) -0.001(3)
C185 0.086(6) 0.029(3) 0.027(3) -0.003(3) -0.006(4) -0.005(4)
C186 0.145(10) 0.048(5) 0.033(4) 0.003(3) -0.016(5) -0.050(6)
C187 0.085(6) 0.059(5) 0.040(4) 0.001(4) -0.015(4) -0.039(5)
C188 0.054(4) 0.044(4) 0.033(3) -0.001(3) -0.009(3) -0.017(3)
C189 0.043(3) 0.034(3) 0.018(3) -0.004(2) -0.006(2) -0.009(3)
C190 0.030(3) 0.029(3) 0.019(3) -0.005(2) 0.004(2) 0.004(2)
C191 0.030(3) 0.029(3) 0.018(2) 0.000(2) -0.004(2) -0.005(2)
C192 0.040(3) 0.033(3) 0.026(3) 0.006(2) -0.005(2) -0.011(3)
C193 0.060(5) 0.044(4) 0.029(3) 0.000(3) -0.006(3) -0.030(3)
C194 0.042(4) 0.068(5) 0.036(4) 0.016(3) -0.009(3) -0.029(4)
C195 0.029(3) 0.051(4) 0.034(3) 0.009(3) 0.001(3) -0.004(3)
C196 0.030(3) 0.040(3) 0.019(3) 0.005(2) 0.000(2) -0.004(3)
C197 0.061(5) 0.034(3) 0.024(3) 0.003(3) 0.014(3) 0.016(3)
C198 0.066(5) 0.025(3) 0.018(3) 0.000(2) 0.002(3) -0.007(3)
C199 0.095(7) 0.024(3) 0.034(4) -0.006(3) 0.018(4) -0.010(4)
C200 0.141(10) 0.048(5) 0.027(4) -0.013(3) 0.013(5) -0.051(6)
C201 0.085(6) 0.054(5) 0.037(4) -0.010(3) 0.003(4) -0.040(5)
C202 0.063(5) 0.036(3) 0.022(3) -0.006(2) -0.002(3) -0.023(3)
C203 0.055(4) 0.023(3) 0.018(3) 0.000(2) 0.003(3) -0.010(3)
C204 0.046(4) 0.023(3) 0.017(2) -0.005(2) -0.004(2) -0.008(2)
C205 0.044(4) 0.039(3) 0.020(3) 0.000(2) -0.005(2) -0.012(3)
C206 0.055(4) 0.051(4) 0.026(3) -0.002(3) -0.004(3) -0.026(4)
C207 0.066(5) 0.070(6) 0.034(4) 0.000(4) -0.005(4) -0.038(5)
C208 0.042(4) 0.111(8) 0.030(4) 0.001(4) 0.004(3) -0.036(5)
C209 0.041(4) 0.094(7) 0.024(3) -0.001(4) 0.006(3) -0.007(4)
C210 0.045(4) 0.061(4) 0.011(2) -0.001(3) 0.000(2) -0.009(3)
C211 0.033(3) 0.030(3) 0.014(2) 0.000(2) -0.007(2) -0.004(2)
C212 0.039(3) 0.020(3) 0.017(2) -0.0043(19) -0.007(2) -0.002(2)
C213 0.132 0.132 0.132 -0.015 -0.007 -0.042
C214 0.125 0.125 0.125 -0.015 -0.007 -0.040
C215 0.129 0.129 0.129 -0.015 -0.007 -0.041
C216 0.126 0.126 0.126 -0.015 -0.007 -0.040
C217 0.124 0.124 0.124 -0.015 -0.007 -0.039
C218 0.123 0.123 0.123 -0.014 -0.007 -0.039
C219 0.128 0.128 0.128 -0.015 -0.007 -0.041
C220 0.121 0.121 0.121 -0.014 -0.007 -0.038
Cl1 0.110(2) 0.090(2) 0.138(3) 0.025(2) -0.068(2) -0.054(2)
Cl2 0.127(3) 0.165(4) 0.117(3) 0.032(3) -0.042(2) -0.096(3)
C221 0.069(6) 0.102(8) 0.046(5) -0.022(5) 0.000(5) 0.009(6)
C222 0.120(13) 0.067(8) 0.21(2) -0.035(10) -0.054(13) 0.006(8)
C223 0.073(7) 0.063(7) 0.131(11) -0.046(7) 0.000(7) -0.014(5)
C224 0.096(8) 0.046(5) 0.106(9) -0.012(5) -0.029(7) -0.019(5)
C225 0.053(5) 0.046(5) 0.113(9) -0.014(5) -0.033(5) -0.004(4)
C226 0.050(5) 0.073(7) 0.115(10) 0.005(6) -0.019(6) -0.016(5)
C227 0.072(8) 0.095(9) 0.117(11) -0.028(8) -0.015(7) 0.001(7)
C228 0.22(2) 0.167(16) 0.030(5) -0.021(8) -0.013(8) 0.043(15)
C229 0.25(3) 0.29(3) 0.060(10) 0.014(15) -0.056(14) 0.00(2)
C230 0.099(9) 0.177(15) 0.061(7) 0.032(8) -0.010(7) -0.091(11)
C231 0.078(8) 0.159(14) 0.067(7) 0.028(8) 0.014(6) -0.021(9)
C232 0.074(7) 0.097(9) 0.102(9) -0.011(7) 0.030(7) -0.043(7)
C233 0.058(7) 0.25(2) 0.077(9) -0.049(11) 0.009(6) -0.022(10)

loop_
_atom_type_symbol
_atom_type_description
_atom_type_scat_dispersion_real
_atom_type_scat_dispersion_imag
_atom_type_scat_source
C C 0.0033 0.0016 'International Tables Vol C Tables 4.2.6.8 and 6.1.1.4'
H H 0.0000 0.0000 'International Tables Vol C Tables 4.2.6.8 and 6.1.1.4'
O O 0.0106 0.0060 'International Tables Vol C Tables 4.2.6.8 and 6.1.1.4'
Cl Cl 0.1484 0.1585 'International Tables Vol C Tables 4.2.6.8 and 6.1.1.4'
Au Au -2.0133 8.8022 'International Tables Vol C Tables 4.2.6.8 and 6.1.1.4'

loop_
_geom_angle_atom_site_label_1
_geom_angle_atom_site_label_2
_geom_angle_atom_site_label_3
_geom_angle
_geom_angle_site_symmetry_1
_geom_angle_site_symmetry_3
_geom_angle_publ_flag
C36 Au1 C124 160.9(2) . . ?
C36 Au1 C123 166.4(2) . . ?
C124 Au1 C123 31.94(19) . . ?
C36 Au1 Au2 43.49(14) . 2_665 ?
C124 Au1 Au2 135.33(14) . 2_665 ?
C123 Au1 Au2 128.45(13) . 2_665 ?
C36 Au1 Au3 122.49(15) . . ?
C124 Au1 Au3 38.43(14) . . ?
C123 Au1 Au3 70.18(13) . . ?
Au2 Au1 Au3 118.438(8) 2_665 . ?
C80 Au2 C36 162.6(2) . 2_665 ?
C80 Au2 C35 165.12(19) . 2_665 ?
C36 Au2 C35 31.82(18) 2_665 2_665 ?
C80 Au2 Au1 123.64(15) . 2_665 ?
C36 Au2 Au1 38.96(13) 2_665 2_665 ?
C35 Au2 Au1 70.57(13) 2_665 2_665 ?
C80 Au2 Au3 43.10(14) . . ?
C36 Au2 Au3 136.65(14) 2_665 . ?
C35 Au2 Au3 128.64(13) 2_665 . ?
Au1 Au2 Au3 119.692(8) 2_665 . ?
C124 Au3 C80 160.4(2) . . ?
C124 Au3 C79 167.2(2) . . ?
C80 Au3 C79 31.99(18) . . ?
C124 Au3 Au1 43.67(14) . . ?
C80 Au3 Au1 136.09(13) . . ?
C79 Au3 Au1 129.60(13) . . ?
C124 Au3 Au2 122.41(15) . . ?
C80 Au3 Au2 38.02(14) . . ?
C79 Au3 Au2 69.84(13) . . ?
Au1 Au3 Au2 118.720(8) . . ?
C1 O1 C37 112.1(5) . . ?
C45 O2 C81 114.0(4) . . ?
C89 O3 C125 110.2(4) . . ?
C2 C1 C6 119.7(5) . . ?
C2 C1 O1 119.5(5) . . ?
C6 C1 O1 120.8(5) . . ?
C1 C2 C3 121.0(5) . . ?
C1 C2 C21 126.8(5) . . ?
C3 C2 C21 112.2(5) . . ?
C2 C3 C4 120.3(5) . . ?
C2 C3 C28 114.0(5) . . ?
C4 C3 C28 125.7(5) . . ?
C3 C4 C5 117.8(5) . . ?
C3 C4 C35 118.3(5) . . ?
C5 C4 C35 123.9(5) . . ?
C6 C5 C4 121.0(5) . . ?
C6 C5 C14 112.7(5) . . ?
C4 C5 C14 126.3(5) . . ?
C1 C6 C5 120.2(5) . . ?
C1 C6 C7 126.4(5) . . ?
C5 C6 C7 113.4(5) . . ?
C20 C7 C8 106.0(4) . . ?
C20 C7 C6 105.6(4) . . ?
C8 C7 C6 105.7(4) . . ?
C9 C8 C13 120.5(5) . . ?
C9 C8 C7 127.2(5) . . ?
C13 C8 C7 112.2(5) . . ?
C8 C9 C10 119.4(5) . . ?
C11 C10 C9 120.7(5) . . ?
C10 C11 C12 120.2(5) . . ?
C13 C12 C11 119.3(5) . . ?
C12 C13 C8 119.8(5) . . ?
C12 C13 C14 126.8(5) . . ?
C8 C13 C14 113.4(5) . . ?
C15 C14 C13 106.7(4) . . ?
C15 C14 C5 105.6(4) . . ?
C13 C14 C5 104.8(4) . . ?
C16 C15 C20 119.9(5) . . ?
C16 C15 C14 127.3(5) . . ?
C20 C15 C14 112.7(5) . . ?
C17 C16 C15 119.1(5) . . ?
C16 C17 C18 121.4(6) . . ?
C17 C18 C19 120.3(6) . . ?
C20 C19 C18 119.2(6) . . ?
C19 C20 C15 120.1(5) . . ?
C19 C20 C7 126.7(5) . . ?
C15 C20 C7 113.2(5) . . ?
C2 C21 C34 106.4(4) . . ?
C2 C21 C22 104.2(5) . . ?
C34 C21 C22 107.3(5) . . ?
C23 C22 C27 120.3(6) . . ?
C23 C22 C21 126.9(6) . . ?
C27 C22 C21 112.7(5) . . ?
C22 C23 C24 118.9(6) . . ?
C23 C24 C25 121.5(7) . . ?
C24 C25 C26 120.3(6) . . ?
C27 C26 C25 117.1(6) . . ?
C26 C27 C22 121.9(6) . . ?
C26 C27 C28 125.3(6) . . ?
C22 C27 C28 112.7(5) . . ?
C3 C28 C29 105.5(4) . . ?
C3 C28 C27 104.0(4) . . ?
C29 C28 C27 107.8(4) . . ?
C30 C29 C34 120.3(5) . . ?
C30 C29 C28 126.4(5) . . ?
C34 C29 C28 113.2(5) . . ?
C29 C30 C31 119.5(6) . . ?
C32 C31 C30 119.9(6) . . ?
C31 C32 C33 120.9(6) . . ?
C34 C33 C32 118.7(6) . . ?
C33 C34 C29 120.7(5) . . ?
C33 C34 C21 126.7(5) . . ?
C29 C34 C21 112.5(5) . . ?
C36 C35 C4 162.9(5) . . ?
C36 C35 Au2 69.2(3) . 2_665 ?
C4 C35 Au2 127.3(4) . 2_665 ?
C35 C36 Au1 171.1(5) . . ?
C35 C36 Au2 79.0(3) . 2_665 ?
Au1 C36 Au2 97.6(2) . 2_665 ?
C38 C37 O1 110.7(6) . . ?
C37 C38 C39 115.9(8) . . ?
C38 C39 C40 113.0(8) . . ?
C41 C40 C39 111.5(8) . . ?
C40 C41 C42 107.5(8) . . ?
C43 C42 C41 115.2(8) . . ?
C44 C43 C42 113.0(9) . . ?
C46 C45 O2 120.0(4) . . ?
C46 C45 C50 119.8(5) . . ?
O2 C45 C50 120.2(4) . . ?
C45 C46 C47 120.6(5) . . ?
C45 C46 C65 126.3(4) . . ?
C47 C46 C65 113.1(4) . . ?
C48 C47 C46 120.5(5) . . ?
C48 C47 C72 126.7(4) . . ?
C46 C47 C72 112.8(4) . . ?
C47 C48 C49 118.1(4) . . ?
C47 C48 C79 123.6(5) . . ?
C49 C48 C79 118.3(4) . . ?
C50 C49 C48 120.9(4) . . ?
C50 C49 C58 113.7(4) . . ?
C48 C49 C58 125.4(4) . . ?
C45 C50 C49 120.1(5) . . ?
C45 C50 C51 127.6(4) . . ?
C49 C50 C51 112.3(4) . . ?
C52 C51 C50 106.5(4) . . ?
C52 C51 C64 106.0(4) . . ?
C50 C51 C64 106.1(4) . . ?
C53 C52 C57 120.7(5) . . ?
C53 C52 C51 127.3(5) . . ?
C57 C52 C51 112.0(4) . . ?
C52 C53 C54 119.8(5) . . ?
C53 C54 C55 120.6(5) . . ?
C56 C55 C54 120.3(5) . . ?
C55 C56 C57 118.9(5) . . ?
C56 C57 C52 119.8(5) . . ?
C56 C57 C58 127.0(5) . . ?
C52 C57 C58 113.3(4) . . ?
C59 C58 C57 106.1(4) . . ?
C59 C58 C49 105.6(4) . . ?
C57 C58 C49 105.5(4) . . ?
C60 C59 C64 120.7(5) . . ?
C60 C59 C58 126.2(5) . . ?
C64 C59 C58 113.2(5) . . ?
C59 C60 C61 118.5(6) . . ?
C60 C61 C62 120.7(6) . . ?
C63 C62 C61 120.5(6) . . ?
C64 C63 C62 119.1(6) . . ?
C63 C64 C59 120.5(5) . . ?
C63 C64 C51 127.3(5) . . ?
C59 C64 C51 112.2(4) . . ?
C66 C65 C46 104.9(4) . . ?
C66 C65 C78 105.9(4) . . ?
C46 C65 C78 105.8(4) . . ?
C67 C66 C71 120.6(5) . . ?
C67 C66 C65 126.6(5) . . ?
C71 C66 C65 112.7(5) . . ?
C66 C67 C68 119.7(5) . . ?
C69 C68 C67 119.7(6) . . ?
C70 C69 C68 121.0(6) . . ?
C69 C70 C71 118.9(5) . . ?
C70 C71 C66 120.1(5) . . ?
C70 C71 C72 126.3(5) . . ?
C66 C71 C72 113.6(4) . . ?
C73 C72 C71 106.6(4) . . ?
C73 C72 C47 104.8(4) . . ?
C71 C72 C47 106.0(4) . . ?
C74 C73 C78 119.6(5) . . ?
C74 C73 C72 127.4(5) . . ?
C78 C73 C72 113.0(4) . . ?
C73 C74 C75 119.5(5) . . ?
C76 C75 C74 120.7(5) . . ?
C75 C76 C77 120.6(5) . . ?
C76 C77 C78 119.1(5) . . ?
C77 C78 C73 120.4(5) . . ?
C77 C78 C65 126.6(5) . . ?
C73 C78 C65 112.9(4) . . ?
C80 C79 C48 162.0(5) . . ?
C80 C79 Au3 70.6(3) . . ?
C48 C79 Au3 126.8(3) . . ?
C79 C80 Au2 171.7(5) . . ?
C79 C80 Au3 77.4(3) . . ?
Au2 C80 Au3 98.9(2) . . ?
O2 C81 C82 112.0(5) . . ?
C81 C82 C83 112.0(5) . . ?
C82 C83 C84 112.5(5) . . ?
C85 C84 C83 113.3(5) . . ?
C84 C85 C86 114.0(6) . . ?
C85 C86 C87 113.8(6) . . ?
C88 C87 C86 111.6(8) . . ?
O3 C89 C90 122.7(5) . . ?
O3 C89 C94 118.9(4) . . ?
C90 C89 C94 118.4(5) . . ?
C91 C90 C89 121.2(5) . . ?
C91 C90 C109 112.8(4) . . ?
C89 C90 C109 126.0(4) . . ?
C90 C91 C92 120.2(4) . . ?
C90 C91 C116 112.6(4) . . ?
C92 C91 C116 127.1(4) . . ?
C91 C92 C93 118.9(5) . . ?
C91 C92 C123 123.0(5) . . ?
C93 C92 C123 118.1(5) . . ?
C94 C93 C92 120.3(5) . . ?
C94 C93 C102 113.1(4) . . ?
C92 C93 C102 126.6(5) . . ?
C93 C94 C89 121.0(5) . . ?
C93 C94 C95 113.2(4) . . ?
C89 C94 C95 125.8(4) . . ?
C108 C95 C96 106.6(4) . . ?
C108 C95 C94 105.1(4) . . ?
C96 C95 C94 104.2(4) . . ?
C97 C96 C101 120.3(5) . . ?
C97 C96 C95 126.4(5) . . ?
C101 C96 C95 113.2(5) . . ?
C98 C97 C96 119.3(6) . . ?
C99 C98 C97 120.8(6) . . ?
C98 C99 C100 120.6(6) . . ?
C99 C100 C101 118.6(5) . . ?
C96 C101 C100 120.3(5) . . ?
C96 C101 C102 113.7(5) . . ?
C100 C101 C102 126.0(5) . . ?
C101 C102 C103 106.1(4) . . ?
C101 C102 C93 106.9(4) . . ?
C103 C102 C93 104.0(4) . . ?
C104 C103 C108 120.7(5) . . ?
C104 C103 C102 126.4(5) . . ?
C108 C103 C102 112.9(5) . . ?
C103 C104 C105 119.3(6) . . ?
C104 C105 C106 120.0(6) . . ?
C107 C106 C105 120.9(6) . . ?
C108 C107 C106 119.7(6) . . ?
C107 C108 C103 119.4(5) . . ?
C107 C108 C95 127.5(5) . . ?
C103 C108 C95 113.1(5) . . ?
C122 C109 C110 105.6(4) . . ?
C122 C109 C90 105.7(4) . . ?
C110 C109 C90 105.2(4) . . ?
C111 C110 C115 120.1(5) . . ?
C111 C110 C109 126.3(5) . . ?
C115 C110 C109 113.6(4) . . ?
C112 C111 C110 118.6(5) . . ?
C111 C112 C113 121.5(5) . . ?
C114 C113 C112 119.1(5) . . ?
C115 C114 C113 120.2(5) . . ?
C114 C115 C110 120.4(5) . . ?
C114 C115 C116 127.5(5) . . ?
C110 C115 C116 112.1(4) . . ?
C115 C116 C117 107.9(4) . . ?
C115 C116 C91 106.0(4) . . ?
C117 C116 C91 105.9(4) . . ?
C118 C117 C122 120.1(5) . . ?
C118 C117 C116 128.3(5) . . ?
C122 C117 C116 111.6(4) . . ?
C119 C118 C117 119.2(5) . . ?
C118 C119 C120 121.2(5) . . ?
C119 C120 C121 120.1(5) . . ?
C122 C121 C120 119.2(5) . . ?
C121 C122 C117 120.2(5) . . ?
C121 C122 C109 126.3(5) . . ?
C117 C122 C109 113.5(4) . . ?
C124 C123 C92 162.6(5) . . ?
C124 C123 Au1 69.2(3) . . ?
C92 C123 Au1 127.7(4) . . ?
C123 C124 Au3 171.6(5) . . ?
C123 C124 Au1 78.8(3) . . ?
Au3 C124 Au1 97.9(2) . . ?
O3 C125 C126 111.4(4) . . ?
C125 C126 C127 115.1(5) . . ?
C128 C127 C126 117.7(6) . . ?
C129 C128 C127 133.4(8) . . ?
C128 C129 C130 112.3(8) . . ?
C131 C130 C129 104.0(7) . . ?
C130 C131 C132 116.1(8) . . ?
C168 Au4 C212 169.0(2) . . ?
C168 Au4 C211 159.3(2) . . ?
C212 Au4 C211 31.5(2) . . ?
C168 Au4 Au5 130.02(15) . . ?
C212 Au4 Au5 39.14(14) . . ?
C211 Au4 Au5 70.60(14) . . ?
C212 Au5 C168 161.9(2) . 2_674 ?
C212 Au5 C167 165.7(2) . 2_674 ?
C168 Au5 C167 32.3(2) 2_674 2_674 ?
C212 Au5 Au4 43.81(15) . . ?
C168 Au5 Au4 118.05(15) 2_674 . ?
C167 Au5 Au4 149.95(14) 2_674 . ?
C133 O4 C169 118.6(4) . . ?
C177 O5 C213 95.2(7) . . ?
O4 C133 C134 119.3(5) . . ?
O4 C133 C138 121.7(5) . . ?
C134 C133 C138 118.9(5) . . ?
C133 C134 C135 121.6(5) . . ?
C133 C134 C153 126.2(5) . . ?
C135 C134 C153 112.2(5) . . ?
C134 C135 C136 119.8(5) . . ?
C134 C135 C160 114.5(5) . . ?
C136 C135 C160 125.6(5) . . ?
C137 C136 C135 118.4(5) . . ?
C137 C136 C167 120.9(5) . . ?
C135 C136 C167 120.5(5) . . ?
C136 C137 C138 121.7(5) . . ?
C136 C137 C146 125.4(5) . . ?
C138 C137 C146 112.8(4) . . ?
C133 C138 C137 119.5(5) . . ?
C133 C138 C139 127.5(5) . . ?
C137 C138 C139 113.0(5) . . ?
C140 C139 C152 105.3(4) . . ?
C140 C139 C138 106.1(4) . . ?
C152 C139 C138 106.3(4) . . ?
C141 C140 C145 120.1(6) . . ?
C141 C140 C139 127.1(6) . . ?
C145 C140 C139 112.8(5) . . ?
C140 C141 C142 118.8(7) . . ?
C143 C142 C141 119.9(7) . . ?
C142 C143 C144 120.8(7) . . ?
C145 C144 C143 120.2(7) . . ?
C144 C145 C140 120.2(6) . . ?
C144 C145 C146 126.6(6) . . ?
C140 C145 C146 113.2(5) . . ?
C145 C146 C147 105.6(4) . . ?
C145 C146 C137 105.9(4) . . ?
C147 C146 C137 105.9(4) . . ?
C148 C147 C152 121.3(5) . . ?
C148 C147 C146 126.8(5) . . ?
C152 C147 C146 111.9(5) . . ?
C147 C148 C149 119.6(5) . . ?
C150 C149 C148 120.0(6) . . ?
C149 C150 C151 121.0(5) . . ?
C150 C151 C152 119.7(5) . . ?
C151 C152 C147 118.4(5) . . ?
C151 C152 C139 127.8(5) . . ?
C147 C152 C139 113.7(5) . . ?
C154 C153 C134 105.8(4) . . ?
C154 C153 C166 104.7(4) . . ?
C134 C153 C166 105.9(4) . . ?
C155 C154 C159 121.5(6) . . ?
C155 C154 C153 125.2(5) . . ?
C159 C154 C153 113.3(5) . . ?
C154 C155 C156 117.1(6) . . ?
C157 C156 C155 120.9(6) . . ?
C158 C157 C156 121.7(6) . . ?
C157 C158 C159 118.3(6) . . ?
C158 C159 C154 120.5(6) . . ?
C158 C159 C160 126.6(6) . . ?
C154 C159 C160 112.9(5) . . ?
C135 C160 C161 106.2(4) . . ?
C135 C160 C159 105.3(4) . . ?
C161 C160 C159 105.1(5) . . ?
C162 C161 C166 120.2(5) . . ?
C162 C161 C160 126.7(5) . . ?
C166 C161 C160 113.1(5) . . ?
C163 C162 C161 118.5(6) . . ?
C164 C163 C162 121.3(6) . . ?
C163 C164 C165 120.5(6) . . ?
C166 C165 C164 119.1(6) . . ?
C165 C166 C161 120.3(5) . . ?
C165 C166 C153 126.8(5) . . ?
C161 C166 C153 112.9(5) . . ?
C168 C167 C136 163.5(5) . . ?
C168 C167 Au5 70.4(3) . 2_674 ?
C136 C167 Au5 125.7(4) . 2_674 ?
C167 C168 Au4 169.7(5) . . ?
C167 C168 Au5 77.3(3) . 2_674 ?
Au4 C168 Au5 111.9(3) . 2_674 ?
O4 C169 C170 110.9(5) . . ?
C169 C170 C171 113.1(5) . . ?
C170 C171 C172 113.2(5) . . ?
C173 C172 C171 113.9(6) . . ?
C172 C173 C174 113.1(6) . . ?
C173 C174 C175 112.5(7) . . ?
C176 C175 C174 117.4(8) . . ?
C182 C177 C178 120.3(6) . . ?
C182 C177 O5 119.2(6) . . ?
C178 C177 O5 120.0(6) . . ?
C177 C178 C179 119.2(6) . . ?
C177 C178 C197 127.5(6) . . ?
C179 C178 C197 113.2(5) . . ?
C180 C179 C178 121.3(5) . . ?
C180 C179 C204 126.1(5) . . ?
C178 C179 C204 112.2(5) . . ?
C179 C180 C181 118.1(5) . . ?
C179 C180 C211 119.6(5) . . ?
C181 C180 C211 122.3(5) . . ?
C182 C181 C180 119.7(5) . . ?
C182 C181 C190 112.5(5) . . ?
C180 C181 C190 127.7(5) . . ?
C177 C182 C181 120.7(6) . . ?
C177 C182 C183 126.2(6) . . ?
C181 C182 C183 113.0(5) . . ?
C184 C183 C182 105.1(6) . . ?
C184 C183 C196 107.8(5) . . ?
C182 C183 C196 104.9(6) . . ?
C185 C184 C189 120.6(8) . . ?
C185 C184 C183 126.7(7) . . ?
C189 C184 C183 112.6(6) . . ?
C184 C185 C186 119.6(8) . . ?
C185 C186 C187 119.7(8) . . ?
C186 C187 C188 120.0(9) . . ?
C189 C188 C187 119.9(8) . . ?
C188 C189 C184 120.1(7) . . ?
C188 C189 C190 127.6(6) . . ?
C184 C189 C190 112.2(6) . . ?
C181 C190 C191 107.0(5) . . ?
C181 C190 C189 105.3(5) . . ?
C191 C190 C189 107.0(5) . . ?
C192 C191 C196 121.4(6) . . ?
C192 C191 C190 126.3(5) . . ?
C196 C191 C190 112.3(5) . . ?
C191 C192 C193 118.7(6) . . ?
C192 C193 C194 120.5(7) . . ?
C193 C194 C195 119.3(7) . . ?
C196 C195 C194 119.5(6) . . ?
C195 C196 C191 120.6(6) . . ?
C195 C196 C183 126.6(6) . . ?
C191 C196 C183 112.8(5) . . ?
C210 C197 C178 107.6(6) . . ?
C210 C197 C198 106.9(5) . . ?
C178 C197 C198 103.3(6) . . ?
C199 C198 C203 119.9(8) . . ?
C199 C198 C197 127.3(7) . . ?
C203 C198 C197 112.7(6) . . ?
C198 C199 C200 119.9(8) . . ?
C201 C200 C199 119.7(7) . . ?
C200 C201 C202 120.7(9) . . ?
C203 C202 C201 119.0(7) . . ?
C202 C203 C198 120.8(6) . . ?
C202 C203 C204 125.7(6) . . ?
C198 C203 C204 113.4(6) . . ?
C205 C204 C203 106.9(5) . . ?
C205 C204 C179 106.7(5) . . ?
C203 C204 C179 103.8(5) . . ?
C206 C205 C210 120.6(7) . . ?
C206 C205 C204 126.5(6) . . ?
C210 C205 C204 113.0(6) . . ?
C205 C206 C207 119.0(8) . . ?
C208 C207 C206 119.4(8) . . ?
C207 C208 C209 121.8(7) . . ?
C208 C209 C210 120.1(8) . . ?
C209 C210 C205 119.0(8) . . ?
C209 C210 C197 128.4(7) . . ?
C205 C210 C197 112.6(6) . . ?
C212 C211 C180 166.6(6) . . ?
C212 C211 Au4 71.3(4) . . ?
C180 C211 Au4 120.8(4) . . ?
C211 C212 Au5 174.2(5) . . ?
C211 C212 Au4 77.2(4) . . ?
Au5 C212 Au4 97.1(2) . . ?
O5 C213 C214 163.6(10) . . ?
C215 C214 C213 83.2(9) . . ?
C216 C215 C214 140.6(12) . . ?
C217 C216 C215 115.9(13) . . ?
C218 C217 C216 141.6(15) . . ?
C217 C218 C219 112.2(15) . . ?
C220 C219 C218 135.2(15) . . ?
Cl1 C221 Cl2 114.9(6) . . ?
C224 C223 C222 122.3(10) . . ?
C225 C224 C223 117.1(9) . . ?
C224 C225 C226 117.0(9) . . ?
C225 C226 C227 115.4(11) . . ?
C228 C229 C230 121.3(19) . . ?
C229 C230 C231 118.4(16) . . ?
C232 C231 C230 107.2(13) . . ?
C231 C232 C233 109.2(13) . . ?

loop_
_geom_bond_atom_site_label_1
_geom_bond_atom_site_label_2
_geom_bond_distance
_geom_bond_site_symmetry_2
_geom_bond_publ_flag
Au1 C36 1.981(5) . ?
Au1 C124 2.179(5) . ?
Au1 C123 2.286(5) . ?
Au1 Au2 3.1231(3) 2_665 ?
Au1 Au3 3.1249(3) . ?
Au2 C80 1.970(5) . ?
Au2 C36 2.168(5) 2_665 ?
Au2 C35 2.277(5) 2_665 ?
Au2 Au3 3.1592(3) . ?
Au3 C124 1.961(5) . ?
Au3 C80 2.185(5) . ?
Au3 C79 2.261(5) . ?
O1 C1 1.400(6) . ?
O1 C37 1.479(8) . ?
O2 C45 1.380(6) . ?
O2 C81 1.443(7) . ?
O3 C89 1.367(6) . ?
O3 C125 1.438(6) . ?
C1 C2 1.378(8) . ?
C1 C6 1.385(8) . ?
C2 C3 1.398(7) . ?
C2 C21 1.518(8) . ?
C3 C4 1.407(7) . ?
C3 C28 1.504(7) . ?
C4 C5 1.411(7) . ?
C4 C35 1.436(7) . ?
C5 C6 1.393(7) . ?
C5 C14 1.536(7) . ?
C6 C7 1.520(7) . ?
C7 C20 1.516(8) . ?
C7 C8 1.519(8) . ?
C8 C9 1.372(8) . ?
C8 C13 1.416(7) . ?
C9 C10 1.399(9) . ?
C10 C11 1.387(9) . ?
C11 C12 1.400(8) . ?
C12 C13 1.393(8) . ?
C13 C14 1.510(7) . ?
C14 C15 1.514(7) . ?
C15 C16 1.398(7) . ?
C15 C20 1.407(7) . ?
C16 C17 1.379(8) . ?
C17 C18 1.382(9) . ?
C18 C19 1.391(9) . ?
C19 C20 1.394(8) . ?
C21 C34 1.513(8) . ?
C21 C22 1.545(8) . ?
C22 C23 1.376(8) . ?
C22 C27 1.395(8) . ?
C23 C24 1.369(10) . ?
C24 C25 1.392(11) . ?
C25 C26 1.409(10) . ?
C26 C27 1.380(8) . ?
C27 C28 1.541(8) . ?
C28 C29 1.510(8) . ?
C29 C30 1.374(8) . ?
C29 C34 1.411(8) . ?
C30 C31 1.409(8) . ?
C31 C32 1.383(9) . ?
C32 C33 1.409(9) . ?
C33 C34 1.379(8) . ?
C35 C36 1.223(7) . ?
C37 C38 1.428(11) . ?
C38 C39 1.549(12) . ?
C39 C40 1.571(14) . ?
C40 C41 1.527(13) . ?
C41 C42 1.553(13) . ?
C42 C43 1.501(13) . ?
C43 C44 1.477(15) . ?
C45 C46 1.376(7) . ?
C45 C50 1.394(7) . ?
C46 C47 1.407(7) . ?
C46 C65 1.532(7) . ?
C47 C48 1.397(7) . ?
C47 C72 1.528(7) . ?
C48 C49 1.411(7) . ?
C48 C79 1.440(7) . ?
C49 C50 1.392(7) . ?
C49 C58 1.517(7) . ?
C50 C51 1.520(7) . ?
C51 C52 1.519(7) . ?
C51 C64 1.527(7) . ?
C52 C53 1.365(7) . ?
C52 C57 1.410(7) . ?
C53 C54 1.383(8) . ?
C54 C55 1.390(8) . ?
C55 C56 1.399(8) . ?
C56 C57 1.391(7) . ?
C57 C58 1.518(7) . ?
C58 C59 1.516(7) . ?
C59 C60 1.384(8) . ?
C59 C64 1.406(7) . ?
C60 C61 1.399(8) . ?
C61 C62 1.387(10) . ?
C62 C63 1.397(9) . ?
C63 C64 1.375(8) . ?
C65 C66 1.522(7) . ?
C65 C78 1.530(7) . ?
C66 C67 1.388(7) . ?
C66 C71 1.405(7) . ?
C67 C68 1.386(9) . ?
C68 C69 1.402(9) . ?
C69 C70 1.398(8) . ?
C70 C71 1.388(7) . ?
C71 C72 1.518(7) . ?
C72 C73 1.511(7) . ?
C73 C74 1.382(7) . ?
C73 C78 1.414(7) . ?
C74 C75 1.386(8) . ?
C75 C76 1.380(8) . ?
C76 C77 1.391(8) . ?
C77 C78 1.379(7) . ?
C79 C80 1.227(7) . ?
C81 C82 1.490(9) . ?
C82 C83 1.533(8) . ?
C83 C84 1.534(9) . ?
C84 C85 1.501(9) . ?
C85 C86 1.524(10) . ?
C86 C87 1.586(12) . ?
C87 C88 1.511(14) . ?
C89 C90 1.388(7) . ?
C89 C94 1.397(7) . ?
C90 C91 1.392(7) . ?
C90 C109 1.531(7) . ?
C91 C92 1.400(7) . ?
C91 C116 1.523(7) . ?
C92 C93 1.395(7) . ?
C92 C123 1.457(7) . ?
C93 C94 1.392(7) . ?
C93 C102 1.522(7) . ?
C94 C95 1.544(7) . ?
C95 C108 1.515(8) . ?
C95 C96 1.523(7) . ?
C96 C97 1.383(8) . ?
C96 C101 1.392(8) . ?
C97 C98 1.382(9) . ?
C98 C99 1.379(9) . ?
C99 C100 1.391(9) . ?
C100 C101 1.397(8) . ?
C101 C102 1.510(8) . ?
C102 C103 1.525(8) . ?
C103 C104 1.384(8) . ?
C103 C108 1.414(8) . ?
C104 C105 1.383(9) . ?
C105 C106 1.399(10) . ?
C106 C107 1.381(9) . ?
C107 C108 1.380(8) . ?
C109 C122 1.524(7) . ?
C109 C110 1.520(7) . ?
C110 C111 1.404(7) . ?
C110 C115 1.398(7) . ?
C111 C112 1.382(9) . ?
C112 C113 1.401(9) . ?
C113 C114 1.392(8) . ?
C114 C115 1.377(7) . ?
C115 C116 1.502(7) . ?
C116 C117 1.525(7) . ?
C117 C118 1.386(8) . ?
C117 C122 1.403(7) . ?
C118 C119 1.381(8) . ?
C119 C120 1.378(9) . ?
C120 C121 1.397(8) . ?
C121 C122 1.384(7) . ?
C123 C124 1.233(7) . ?
C125 C126 1.477(6) . ?
C126 C127 1.524(7) . ?
C127 C128 1.443(8) . ?
C128 C129 1.384(9) . ?
C129 C130 1.594(10) . ?
C130 C131 1.485(10) . ?
C131 C132 1.533(9) . ?
Au4 C168 1.957(5) . ?
Au4 C212 2.191(5) . ?
Au4 C211 2.256(6) . ?
Au4 Au5 3.1413(3) . ?
Au5 C212 1.998(6) . ?
Au5 C168 2.175(5) 2_674 ?
Au5 C167 2.253(5) 2_674 ?
O4 C133 1.367(6) . ?
O4 C169 1.412(7) . ?
O5 C177 1.411(8) . ?
O5 C213 1.630(12) . ?
C133 C134 1.386(8) . ?
C133 C138 1.399(7) . ?
C134 C135 1.392(7) . ?
C134 C153 1.533(7) . ?
C135 C136 1.409(7) . ?
C135 C160 1.514(7) . ?
C136 C137 1.386(7) . ?
C136 C167 1.454(7) . ?
C137 C138 1.400(7) . ?
C137 C146 1.534(7) . ?
C138 C139 1.523(7) . ?
C139 C140 1.516(8) . ?
C139 C152 1.512(8) . ?
C140 C141 1.383(8) . ?
C140 C145 1.406(8) . ?
C141 C142 1.424(10) . ?
C142 C143 1.370(12) . ?
C143 C144 1.385(10) . ?
C144 C145 1.369(8) . ?
C145 C146 1.518(8) . ?
C146 C147 1.527(7) . ?
C147 C148 1.376(8) . ?
C147 C152 1.413(7) . ?
C148 C149 1.379(8) . ?
C149 C150 1.393(9) . ?
C150 C151 1.383(8) . ?
C151 C152 1.397(7) . ?
C153 C154 1.531(8) . ?
C153 C166 1.531(7) . ?
C154 C155 1.401(8) . ?
C154 C159 1.399(8) . ?
C155 C156 1.401(9) . ?
C156 C157 1.386(10) . ?
C157 C158 1.387(10) . ?
C158 C159 1.383(9) . ?
C159 C160 1.530(8) . ?
C160 C161 1.517(8) . ?
C161 C162 1.395(8) . ?
C161 C166 1.409(8) . ?
C162 C163 1.389(9) . ?
C163 C164 1.377(9) . ?
C164 C165 1.395(9) . ?
C165 C166 1.380(8) . ?
C167 C168 1.233(8) . ?
C169 C170 1.502(8) . ?
C170 C171 1.525(9) . ?
C171 C172 1.524(9) . ?
C172 C173 1.524(9) . ?
C173 C174 1.509(10) . ?
C174 C175 1.556(12) . ?
C175 C176 1.443(12) . ?
C177 C182 1.376(9) . ?
C177 C178 1.381(9) . ?
C178 C179 1.406(9) . ?
C178 C197 1.519(8) . ?
C179 C180 1.385(8) . ?
C179 C204 1.536(8) . ?
C180 C181 1.423(8) . ?
C180 C211 1.438(8) . ?
C181 C182 1.395(8) . ?
C181 C190 1.504(8) . ?
C182 C183 1.523(8) . ?
C183 C184 1.514(11) . ?
C183 C196 1.532(10) . ?
C184 C185 1.381(10) . ?
C184 C189 1.404(9) . ?
C185 C186 1.386(14) . ?
C186 C187 1.417(14) . ?
C187 C188 1.389(11) . ?
C188 C189 1.375(10) . ?
C189 C190 1.530(9) . ?
C190 C191 1.521(8) . ?
C191 C192 1.386(9) . ?
C191 C196 1.393(8) . ?
C192 C193 1.398(9) . ?
C193 C194 1.409(11) . ?
C194 C195 1.420(11) . ?
C195 C196 1.370(9) . ?
C197 C210 1.500(11) . ?
C197 C198 1.538(12) . ?
C198 C199 1.378(10) . ?
C198 C203 1.388(9) . ?
C199 C200 1.402(14) . ?
C200 C201 1.383(14) . ?
C201 C202 1.390(10) . ?
C202 C203 1.388(10) . ?
C203 C204 1.518(8) . ?
C204 C205 1.512(9) . ?
C205 C206 1.387(10) . ?
C205 C210 1.418(10) . ?
C206 C207 1.411(11) . ?
C207 C208 1.372(13) . ?
C208 C209 1.379(14) . ?
C209 C210 1.378(11) . ?
C211 C212 1.207(8) . ?
C213 C214 1.610(14) . ?
C214 C215 1.592(14) . ?
C215 C216 1.526(14) . ?
C216 C217 1.626(14) . ?
C217 C218 1.448(19) . ?
C218 C219 1.564(14) . ?
C219 C220 1.509(14) . ?
Cl1 C221 1.612(12) . ?
Cl2 C221 1.766(12) . ?
C222 C223 1.59(2) . ?
C223 C224 1.527(17) . ?
C224 C225 1.474(16) . ?
C225 C226 1.488(15) . ?
C226 C227 1.505(17) . ?
C228 C229 1.47(3) . ?
C229 C230 1.39(2) . ?
C230 C231 1.61(2) . ?
C231 C232 1.473(17) . ?
C232 C233 1.52(2) . ?
